data_4119907
loop_
_publ_author_name
'Xiaoping Yang'
'Desmond Schipper'
'Richard A. Jones'
'Lauren A. Lytwak'
'Bradley J. Holliday'
'Shaoming Huang'

_publ_section_title
;
 Anion-Dependent Self-Assembly of Near-Infrared Luminescent 24- and
 32-Metal Cd-Ln Complexes with Drum-like Architectures
;
_journal_name_full 'Journal of the American Chemical Society'
_journal_page_first 8468
_journal_page_last 8471
_journal_paper_doi 10.1021/ja4031243
_journal_volume 135
_journal_year 2013
_chemical_formula_moiety '2(C360 H460 Cd24 N24 Nd8 O144), 53(C H4 O), 21(O)'
_chemical_formula_sum 'C773 H1132 Cd48 N48 Nd16 O362'
_chemical_formula_weight 24592.30
_chemical_name_systematic
; 
 ? 
;
_space_group_IT_number 70
_symmetry_cell_setting orthorhombic
_symmetry_space_group_name_Hall '-F 2uv 2vw'
_symmetry_space_group_name_H-M 'F d d d :2'
_atom_sites_solution_hydrogens geom
_atom_sites_solution_primary direct
_atom_sites_solution_secondary difmap
_audit_creation_method SHELXL-97
_cell_angle_alpha 90.00
_cell_angle_beta 90.00
_cell_angle_gamma 90.00
_cell_formula_units_Z 8
_cell_length_a 55.225(11)
_cell_length_b 62.596(12)
_cell_length_c 80.209(16)
_cell_measurement_reflns_used 12156
_cell_measurement_temperature 223(2)
_cell_measurement_theta_max 27.0822
_cell_measurement_theta_min 1.3310
_cell_volume 277272(9)
_computing_cell_refinement 'Collect software, Nonius B.V. 1998'
_computing_data_collection 'Collect software, Nonius B.V. 1998'
_computing_data_reduction
;
DENZO and Scalepack (Otwinoski and Minor, 1997)
;
_computing_molecular_graphics 'XP SHELXTL/PC, Siemens Analytical'
_computing_structure_refinement 'XL SHELXTL/PC, Siemens Analytical'
_computing_structure_solution
;

SIR97 - Altomare A., Burla M.C., Camalli M., Cascarano G.L., Giacovazzo C., 
Guagliardi A., Moliterni A.G.G., Polidori G.,Spagna R.
;
_diffrn_ambient_temperature 223(1)
_diffrn_detector_area_resol_mean 13.6612
_diffrn_measured_fraction_theta_full 0.978
_diffrn_measured_fraction_theta_max 0.978
_diffrn_measurement_device_type 'Mercury2 (2x2 bin mode)'
_diffrn_measurement_method dtprofit.ref
_diffrn_radiation_monochromator 'Graphite Monochromator'
_diffrn_radiation_source 'Sealed tube'
_diffrn_radiation_type MoK\a
_diffrn_radiation_wavelength 0.710747
_diffrn_reflns_av_R_equivalents 0.1057
_diffrn_reflns_av_sigmaI/netI 0.0798
_diffrn_reflns_limit_h_max 63
_diffrn_reflns_limit_h_min -60
_diffrn_reflns_limit_k_max 69
_diffrn_reflns_limit_k_min -71
_diffrn_reflns_limit_l_max 93
_diffrn_reflns_limit_l_min -88
_diffrn_reflns_number 525703
_diffrn_reflns_theta_full 24.78
_diffrn_reflns_theta_max 24.78
_diffrn_reflns_theta_min 2.94
_exptl_absorpt_coefficient_mu 1.368
_exptl_absorpt_correction_T_max 1.0000
_exptl_absorpt_correction_T_min 0.6717
_exptl_absorpt_correction_type multi-scan
_exptl_absorpt_process_details 'DENZO and Scalepack (Otwinoski and Minor, 1997)'
_exptl_crystal_colour Yellow
_exptl_crystal_density_diffrn 1.178
_exptl_crystal_description Block
_exptl_crystal_F_000 98128
_exptl_crystal_size_max 0.25
_exptl_crystal_size_mid 0.20
_exptl_crystal_size_min 0.18
_refine_diff_density_max 2.301
_refine_diff_density_min -0.969
_refine_diff_density_rms 0.181
_refine_ls_extinction_method none
_refine_ls_goodness_of_fit_ref 1.081
_refine_ls_hydrogen_treatment constr
_refine_ls_matrix_type fullcycle
_refine_ls_number_parameters 3034
_refine_ls_number_reflns 58292
_refine_ls_number_restraints 2038
_refine_ls_restrained_S_all 1.084
_refine_ls_R_factor_all 0.1622
_refine_ls_R_factor_gt 0.0867
_refine_ls_shift/su_max 0.004
_refine_ls_shift/su_mean 0.000
_refine_ls_structure_factor_coef Fsqd
_refine_ls_weighting_details 'calc w=1/[\s^2^(Fo^2^)+(0.1115P)^2^+18737.5059P] where P=(Fo^2^+2Fc^2^)/3'
_refine_ls_weighting_scheme calc
_refine_ls_wR_factor_gt 0.2167
_refine_ls_wR_factor_ref 0.2892
_reflns_number_gt 31386
_reflns_number_total 58292
_reflns_threshold_expression >2sigma(I)
_cod_data_source_file ja4031243_si_002.cif
_cod_data_source_block complex-1
_cod_original_cell_volume 277271(96)
_cod_original_sg_symbol_Hall -F2uv2vw
_cod_original_sg_symbol_H-M 'F d d d'
_cod_database_code 4119907

loop_
_symmetry_equiv_pos_as_xyz
'x, y, z'
'-x+3/4, -y+3/4, z'
'-x+3/4, y, -z+3/4'
'x, -y+3/4, -z+3/4'
'x, y+1/2, z+1/2'
'-x+3/4, -y+5/4, z+1/2'
'-x+3/4, y+1/2, -z+5/4'
'x, -y+5/4, -z+5/4'
'x+1/2, y, z+1/2'
'-x+5/4, -y+3/4, z+1/2'
'-x+5/4, y, -z+5/4'
'x+1/2, -y+3/4, -z+5/4'
'x+1/2, y+1/2, z'
'-x+5/4, -y+5/4, z'
'-x+5/4, y+1/2, -z+3/4'
'x+1/2, -y+5/4, -z+3/4'
'-x, -y, -z'
'x-3/4, y-3/4, -z'
'x-3/4, -y, z-3/4'
'-x, y-3/4, z-3/4'
'-x, -y+1/2, -z+1/2'
'x-3/4, y-1/4, -z+1/2'
'x-3/4, -y+1/2, z-1/4'
'-x, y-1/4, z-1/4'
'-x+1/2, -y, -z+1/2'
'x-1/4, y-3/4, -z+1/2'
'x-1/4, -y, z-1/4'
'-x+1/2, y-3/4, z-1/4'
'-x+1/2, -y+1/2, -z'
'x-1/4, y-1/4, -z'
'x-1/4, -y+1/2, z-3/4'
'-x+1/2, y-1/4, z-3/4'

loop_
_atom_site_label
_atom_site_type_symbol
_atom_site_fract_x
_atom_site_fract_y
_atom_site_fract_z
_atom_site_U_iso_or_equiv
_atom_site_adp_type
_atom_site_occupancy
_atom_site_symmetry_multiplicity
_atom_site_calc_flag
_atom_site_refinement_flags
Nd1 Nd 0.498702(12) 0.648574(14) 0.436577(9) 0.0463(2) Uani 1 1 d U
Nd2 Nd 0.571379(13) 0.730743(15) 0.305882(9) 0.0503(2) Uani 1 1 d U
Nd3 Nd 0.653677(13) 0.741500(15) 0.437877(10) 0.0533(2) Uani 1 1 d U
Nd4 Nd 0.745453(13) 0.674554(15) 0.309390(10) 0.0515(2) Uani 1 1 d U
Cd5 Cd 0.690433(18) 0.71393(2) 0.311009(13) 0.0572(3) Uani 1 1 d U
Cd6 Cd 0.709111(18) 0.70223(2) 0.436139(14) 0.0591(3) Uani 1 1 d U
Cd7 Cd 0.525950(19) 0.68181(2) 0.308176(14) 0.0593(3) Uani 1 1 d U
Cd8 Cd 0.590339(18) 0.76179(2) 0.441402(13) 0.0593(3) Uani 1 1 d U
Cd9 Cd 0.668016(18) 0.75955(2) 0.269890(13) 0.0573(3) Uani 1 1 d U
Cd10 Cd 0.782809(18) 0.62547(2) 0.306474(13) 0.0555(3) Uani 1 1 d U
Cd11 Cd 0.77746(2) 0.59166(2) 0.270024(14) 0.0654(4) Uani 1 1 d U
Cd12 Cd 0.627213(18) 0.76503(2) 0.304761(12) 0.0551(3) Uani 1 1 d U
Cd13 Cd 0.472502(17) 0.59329(2) 0.441995(12) 0.0514(3) Uani 1 1 d U
Cd14 Cd 0.543216(18) 0.69756(2) 0.433890(13) 0.0565(3) Uani 1 1 d U
Cd15 Cd 0.490078(18) 0.56203(2) 0.478256(13) 0.0564(3) Uani 1 1 d U
Cd16 Cd 0.55450(2) 0.74382(2) 0.476409(14) 0.0650(4) Uani 1 1 d U
N1 N 0.7737(2) 0.7020(2) 0.32497(15) 0.058(3) Uani 1 1 d U
N2 N 0.74314(19) 0.7234(2) 0.43028(14) 0.051(3) Uani 1 1 d U
N3 N 0.7069(2) 0.7468(2) 0.31917(16) 0.062(3) Uani 1 1 d U
N4 N 0.6768(2) 0.7735(2) 0.42417(15) 0.057(3) Uani 1 1 d U
N5 N 0.6350(2) 0.7901(2) 0.32501(16) 0.064(3) Uani 1 1 d U
N6 N 0.5747(2) 0.7846(2) 0.42197(15) 0.059(3) Uani 1 1 d U
N7 N 0.5397(2) 0.7565(2) 0.31962(14) 0.057(3) Uani 1 1 d U
N8 N 0.5195(2) 0.7271(2) 0.42621(13) 0.051(3) Uani 1 1 d U
N9 N 0.4889(2) 0.69743(19) 0.31590(14) 0.049(3) Uani 1 1 d U
N10 N 0.4642(2) 0.6703(2) 0.42209(14) 0.051(3) Uani 1 1 d U
N11 N 0.4404(2) 0.6323(2) 0.32741(14) 0.056(3) Uani 1 1 d U
H11A H 0.4507 0.6308 0.3195 0.068 Uiso 1 1 calc R
N12 N 0.4430(2) 0.5801(2) 0.42450(14) 0.058(3) Uani 1 1 d U
O1 O 0.81884(18) 0.64125(18) 0.29035(13) 0.062(3) Uani 1 1 d U
O2 O 0.78618(17) 0.66249(17) 0.30860(12) 0.059(3) Uani 1 1 d U
O3 O 0.69521(17) 0.73603(17) 0.44388(12) 0.056(3) Uani 1 1 d U
O4 O 0.67137(16) 0.76172(17) 0.46350(12) 0.058(3) Uani 1 1 d U
O5 O 0.76491(17) 0.69563(18) 0.28461(13) 0.061(3) Uani 1 1 d U
O6 O 0.73073(17) 0.70909(17) 0.30395(12) 0.058(3) Uani 1 1 d U
O7 O 0.63009(17) 0.77377(19) 0.44039(12) 0.062(3) Uani 1 1 d U
O8 O 0.59851(19) 0.79591(19) 0.45820(14) 0.070(3) Uani 1 1 d U
O9 O 0.70339(18) 0.78240(19) 0.27711(13) 0.069(3) Uani 1 1 d U
O10 O 0.66326(17) 0.77696(17) 0.29482(12) 0.057(3) Uani 1 1 d U
O11 O 0.55286(17) 0.76400(18) 0.45243(12) 0.063(3) Uani 1 1 d U
O12 O 0.51520(18) 0.76183(18) 0.47271(13) 0.064(3) Uani 1 1 d U
O13 O 0.61028(17) 0.79528(17) 0.28659(13) 0.061(3) Uani 1 1 d U
O14 O 0.58529(17) 0.76698(17) 0.30497(11) 0.054(3) Uani 1 1 d U
O15 O 0.50503(15) 0.68534(17) 0.44170(11) 0.055(3) Uani 1 1 d U
O16 O 0.47650(16) 0.66638(17) 0.46251(11) 0.055(3) Uani 1 1 d U
O17 O 0.54858(17) 0.74571(18) 0.27958(12) 0.061(3) Uani 1 1 d U
O18 O 0.53174(16) 0.71735(17) 0.30014(11) 0.054(3) Uani 1 1 d U
O19 O 0.46141(16) 0.62916(16) 0.43938(11) 0.048(2) Uani 1 1 d U
O20 O 0.43625(16) 0.60435(16) 0.45969(12) 0.054(3) Uani 1 1 d U
O21 O 0.44742(19) 0.68928(19) 0.27667(14) 0.072(3) Uani 1 1 d U
O22 O 0.45368(18) 0.65544(17) 0.29549(12) 0.060(3) Uani 1 1 d U
O23 O 0.46751(16) 0.56061(16) 0.45425(11) 0.053(2) Uani 1 1 d U
O24 O 0.47107(17) 0.52644(17) 0.47382(12) 0.057(3) Uani 1 1 d U
O25 O 0.8119(2) 0.5989(2) 0.25404(17) 0.093(4) Uani 1 1 d U
O26 O 0.7800(2) 0.6180(2) 0.24509(15) 0.087(4) Uani 1 1 d U
O27 O 0.75111(19) 0.57113(19) 0.25407(13) 0.069(3) Uani 1 1 d U
O28 O 0.76248(18) 0.62321(18) 0.28143(13) 0.064(3) Uani 1 1 d U
O29 O 0.74182(18) 0.65360(18) 0.28387(12) 0.063(3) Uani 1 1 d U
O30 O 0.74263(17) 0.60118(17) 0.31509(12) 0.057(3) Uani 1 1 d U
O31 O 0.74676(17) 0.63695(17) 0.31883(13) 0.060(3) Uani 1 1 d U
O32 O 0.72824(18) 0.67855(17) 0.33573(12) 0.063(3) Uani 1 1 d U
O33 O 0.69260(19) 0.69760(18) 0.33710(13) 0.068(3) Uani 1 1 d U
O34 O 0.70326(18) 0.66778(18) 0.30531(14) 0.068(3) Uani 1 1 d U
O35 O 0.66930(19) 0.68603(18) 0.29987(13) 0.067(3) Uani 1 1 d U
O36 O 0.68777(16) 0.72821(17) 0.28283(11) 0.056(3) Uani 1 1 d U
O37 O 0.69030(18) 0.73404(18) 0.25600(13) 0.065(3) Uani 1 1 d U
O38 O 0.66538(19) 0.78802(19) 0.25129(13) 0.071(3) Uani 1 1 d U
O39 O 0.6403(2) 0.76127(18) 0.24453(13) 0.070(3) Uani 1 1 d U
O40 O 0.65247(16) 0.73080(17) 0.31632(12) 0.059(3) Uani 1 1 d U
O41 O 0.61279(17) 0.73338(17) 0.31725(12) 0.059(3) Uani 1 1 d U
O42 O 0.63206(17) 0.74564(17) 0.28061(11) 0.056(3) Uani 1 1 d U
O43 O 0.59692(17) 0.72810(17) 0.28157(12) 0.060(3) Uani 1 1 d U
O44 O 0.57881(19) 0.69312(19) 0.30223(14) 0.073(3) Uani 1 1 d U
O45 O 0.55750(18) 0.66310(19) 0.29756(14) 0.070(3) Uani 1 1 d U
O46 O 0.56561(18) 0.71571(18) 0.33233(12) 0.065(3) Uani 1 1 d U
O47 O 0.54431(18) 0.68449(18) 0.33429(13) 0.066(3) Uani 1 1 d U
O48 O 0.50795(18) 0.67692(18) 0.28097(12) 0.065(3) Uani 1 1 d U
O49 O 0.73540(16) 0.67298(16) 0.42967(12) 0.054(2) Uani 1 1 d U
O50 O 0.74699(16) 0.63903(16) 0.42681(11) 0.053(2) Uani 1 1 d U
O51 O 0.72306(18) 0.70014(18) 0.46463(12) 0.063(3) Uani 1 1 d U
O52 O 0.69192(18) 0.70280(18) 0.40976(13) 0.067(3) Uani 1 1 d U
O53 O 0.66309(18) 0.72909(18) 0.41109(12) 0.063(3) Uani 1 1 d U
O54 O 0.68220(18) 0.67661(18) 0.44448(13) 0.066(3) Uani 1 1 d U
O55 O 0.65529(19) 0.70294(19) 0.44011(14) 0.073(3) Uani 1 1 d U
O56 O 0.63176(18) 0.73205(19) 0.46273(13) 0.068(3) Uani 1 1 d U
O57 O 0.59273(17) 0.74070(18) 0.46477(12) 0.061(3) Uani 1 1 d U
O58 O 0.61237(17) 0.73549(17) 0.42711(13) 0.061(3) Uani 1 1 d U
O59 O 0.57522(16) 0.72264(17) 0.42919(12) 0.058(3) Uani 1 1 d U
O60 O 0.5650(2) 0.7709(2) 0.49412(15) 0.087(4) Uani 1 1 d U
O61 O 0.5836(2) 0.7409(2) 0.50319(14) 0.081(3) Uani 1 1 d U
O62 O 0.5368(2) 0.71449(19) 0.48936(13) 0.074(3) Uani 1 1 d U
O63 O 0.54390(18) 0.71037(19) 0.46266(12) 0.064(3) Uani 1 1 d U
O64 O 0.57167(18) 0.67368(17) 0.44282(13) 0.063(3) Uani 1 1 d U
O65 O 0.54159(17) 0.65008(17) 0.43936(12) 0.059(3) Uani 1 1 d U
O66 O 0.54259(18) 0.68095(17) 0.40766(13) 0.062(3) Uani 1 1 d U
O67 O 0.51388(18) 0.65544(17) 0.40980(12) 0.061(3) Uani 1 1 d U
O68 O 0.50896(16) 0.62916(17) 0.46173(11) 0.055(3) Uani 1 1 d U
O69 O 0.49603(16) 0.59512(17) 0.46550(11) 0.056(3) Uani 1 1 d U
O70 O 0.4902(2) 0.5872(2) 0.50402(14) 0.078(3) Uani 1 1 d U
O71 O 0.4586(2) 0.56672(18) 0.49700(13) 0.070(3) Uani 1 1 d U
O72 O 0.52268(19) 0.54576(19) 0.49165(13) 0.069(3) Uani 1 1 d U
C1 C 0.8372(3) 0.6281(3) 0.2822(2) 0.074(5) Uani 1 1 d U
H1A H 0.8472 0.6370 0.2753 0.111 Uiso 1 1 calc R
H1B H 0.8294 0.6175 0.2754 0.111 Uiso 1 1 calc R
H1C H 0.8470 0.6213 0.2905 0.111 Uiso 1 1 calc R
C2 C 0.8259(3) 0.6610(3) 0.2962(2) 0.059(4) Uani 1 1 d U
C3 C 0.8487(3) 0.6703(3) 0.2930(2) 0.062(4) Uani 1 1 d U
H3A H 0.8599 0.6630 0.2865 0.074 Uiso 1 1 calc R
C4 C 0.8545(3) 0.6905(3) 0.2995(2) 0.069(5) Uani 1 1 d U
H4A H 0.8698 0.6961 0.2976 0.083 Uiso 1 1 calc R
C5 C 0.8370(3) 0.7028(3) 0.3092(2) 0.071(5) Uani 1 1 d U
H5A H 0.8404 0.7163 0.3134 0.085 Uiso 1 1 calc R
C6 C 0.8138(3) 0.6925(3) 0.31180(19) 0.057(4) Uani 1 1 d U
C7 C 0.8075(3) 0.6720(3) 0.30607(19) 0.057(4) Uani 1 1 d U
C8 C 0.7967(3) 0.7056(3) 0.3222(2) 0.067(5) Uani 1 1 d U
H8A H 0.8033 0.7177 0.3272 0.081 Uiso 1 1 calc R
C9 C 0.7627(3) 0.7166(3) 0.33704(17) 0.058(4) Uani 1 1 d U
H9A H 0.7453 0.7174 0.3353 0.069 Uiso 1 1 calc R
H9B H 0.7694 0.7309 0.3358 0.069 Uiso 1 1 calc R
C10 C 0.7682(3) 0.7080(3) 0.35443(18) 0.065(4) Uani 1 1 d U
H10A H 0.7855 0.7084 0.3563 0.078 Uiso 1 1 calc R
H10B H 0.7630 0.6932 0.3551 0.078 Uiso 1 1 calc R
C11 C 0.7554(3) 0.7209(3) 0.36835(19) 0.069(5) Uani 1 1 d U
H11B H 0.7380 0.7193 0.3674 0.083 Uiso 1 1 calc R
H11C H 0.7593 0.7360 0.3672 0.083 Uiso 1 1 calc R
C12 C 0.7641(3) 0.7125(3) 0.38584(19) 0.065(4) Uani 1 1 d U
H12A H 0.7624 0.6971 0.3862 0.078 Uiso 1 1 calc R
H12B H 0.7812 0.7158 0.3873 0.078 Uiso 1 1 calc R
C13 C 0.7498(3) 0.7224(3) 0.40000(19) 0.063(4) Uani 1 1 d U
H13A H 0.7501 0.7378 0.3989 0.076 Uiso 1 1 calc R
H13B H 0.7331 0.7177 0.3993 0.076 Uiso 1 1 calc R
C14 C 0.7601(3) 0.7161(3) 0.41689(17) 0.055(4) Uani 1 1 d U
H14A H 0.7621 0.7007 0.4175 0.066 Uiso 1 1 calc R
H14B H 0.7759 0.7227 0.4184 0.066 Uiso 1 1 calc R
C15 C 0.7490(3) 0.7410(3) 0.43804(17) 0.051(4) Uani 1 1 d U
H15A H 0.7644 0.7464 0.4359 0.062 Uiso 1 1 calc R
C16 C 0.7341(3) 0.7533(2) 0.44976(18) 0.054(4) Uani 1 1 d U
C17 C 0.7467(3) 0.7697(3) 0.45890(19) 0.060(4) Uani 1 1 d U
H17A H 0.7633 0.7714 0.4574 0.072 Uiso 1 1 calc R
C18 C 0.7344(3) 0.7830(3) 0.4700(2) 0.064(4) Uani 1 1 d U
H18A H 0.7429 0.7931 0.4761 0.076 Uiso 1 1 calc R
C19 C 0.7090(3) 0.7809(3) 0.4719(2) 0.066(4) Uani 1 1 d U
H19A H 0.7006 0.7899 0.4790 0.080 Uiso 1 1 calc R
C20 C 0.6970(3) 0.7653(3) 0.46279(19) 0.057(4) Uani 1 1 d U
C21 C 0.7088(3) 0.7507(2) 0.45194(18) 0.053(4) Uani 1 1 d U
C22 C 0.6581(3) 0.7728(3) 0.47644(18) 0.064(4) Uani 1 1 d U
H22A H 0.6680 0.7739 0.4863 0.096 Uiso 1 1 calc R
H22B H 0.6436 0.7651 0.4790 0.096 Uiso 1 1 calc R
H22C H 0.6540 0.7869 0.4726 0.096 Uiso 1 1 calc R
C23 C 0.7811(3) 0.6861(3) 0.2722(2) 0.075(5) Uani 1 1 d U
H23A H 0.7863 0.6969 0.2645 0.113 Uiso 1 1 calc R
H23B H 0.7726 0.6751 0.2662 0.113 Uiso 1 1 calc R
H23C H 0.7949 0.6800 0.2777 0.113 Uiso 1 1 calc R
C24 C 0.7628(3) 0.7179(3) 0.28569(19) 0.061(4) Uani 1 1 d U
C25 C 0.7767(3) 0.7332(3) 0.2772(2) 0.068(5) Uani 1 1 d U
H25A H 0.7880 0.7285 0.2694 0.082 Uiso 1 1 calc R
C26 C 0.7745(3) 0.7548(3) 0.2798(2) 0.078(5) Uani 1 1 d U
H26A H 0.7842 0.7644 0.2741 0.093 Uiso 1 1 calc R
C27 C 0.7574(3) 0.7621(3) 0.2913(2) 0.072(5) Uani 1 1 d U
H27A H 0.7470 0.7722 0.2855 0.086 Uiso 1 1 calc R
H27B H 0.7660 0.7700 0.2998 0.086 Uiso 1 1 calc R
C28 C 0.7417(3) 0.7469(3) 0.29970(18) 0.053(4) Uani 1 1 d U
C29 C 0.7444(3) 0.7251(3) 0.29669(18) 0.055(4) Uani 1 1 d U
C30 C 0.7248(3) 0.7567(3) 0.31165(19) 0.059(4) Uani 1 1 d U
H30A H 0.7269 0.7711 0.3141 0.070 Uiso 1 1 calc R
C31 C 0.6949(3) 0.7592(3) 0.33236(18) 0.059(4) Uani 1 1 d U
H31A H 0.6775 0.7569 0.3319 0.071 Uiso 1 1 calc R
H31B H 0.6979 0.7743 0.3307 0.071 Uiso 1 1 calc R
C32 C 0.7047(3) 0.7522(3) 0.3493(2) 0.075(5) Uani 1 1 d U
H32A H 0.7219 0.7553 0.3500 0.090 Uiso 1 1 calc R
H32B H 0.7024 0.7369 0.3507 0.090 Uiso 1 1 calc R
C33 C 0.6910(3) 0.7644(3) 0.3635(2) 0.075(5) Uani 1 1 d U
H33A H 0.6909 0.7795 0.3610 0.090 Uiso 1 1 calc R
H33B H 0.6743 0.7595 0.3639 0.090 Uiso 1 1 calc R
C34 C 0.7028(3) 0.7609(3) 0.3805(2) 0.073(5) Uani 1 1 d U
H34A H 0.7187 0.7674 0.3807 0.087 Uiso 1 1 calc R
H34B H 0.7047 0.7457 0.3826 0.087 Uiso 1 1 calc R
C35 C 0.6864(3) 0.7710(3) 0.3943(2) 0.070(5) Uani 1 1 d U
H35A H 0.6846 0.7862 0.3921 0.084 Uiso 1 1 calc R
H35B H 0.6704 0.7646 0.3938 0.084 Uiso 1 1 calc R
C36 C 0.6965(3) 0.7679(3) 0.41188(18) 0.063(4) Uani 1 1 d U
H36A H 0.7104 0.7772 0.4136 0.075 Uiso 1 1 calc R
H36B H 0.7016 0.7533 0.4134 0.075 Uiso 1 1 calc R
C37 C 0.6756(3) 0.7932(3) 0.4278(2) 0.061(4) Uani 1 1 d U
H37A H 0.6877 0.8017 0.4232 0.073 Uiso 1 1 calc R
C38 C 0.6575(3) 0.8045(3) 0.4383(2) 0.059(4) Uani 1 1 d U
C39 C 0.6619(4) 0.8252(3) 0.4428(2) 0.081(5) Uani 1 1 d U
H39A H 0.6651 0.8328 0.4325 0.097 Uiso 1 1 calc R
H39B H 0.6770 0.8250 0.4490 0.097 Uiso 1 1 calc R
C40 C 0.6459(4) 0.8381(3) 0.4519(3) 0.092(6) Uani 1 1 d U
H40A H 0.6493 0.8523 0.4545 0.110 Uiso 1 1 calc R
C41 C 0.6243(4) 0.8277(3) 0.4569(3) 0.090(6) Uani 1 1 d U
H41A H 0.6131 0.8355 0.4631 0.108 Uiso 1 1 calc R
C42 C 0.6192(3) 0.8073(3) 0.4532(2) 0.069(5) Uani 1 1 d U
C43 C 0.6354(3) 0.7936(3) 0.4437(2) 0.058(4) Uani 1 1 d U
C44 C 0.5796(3) 0.8086(3) 0.4666(2) 0.083(5) Uani 1 1 d U
H44A H 0.5866 0.8160 0.4759 0.124 Uiso 1 1 calc R
H44B H 0.5671 0.7992 0.4705 0.124 Uiso 1 1 calc R
H44C H 0.5729 0.8187 0.4589 0.124 Uiso 1 1 calc R
C45 C 0.7196(3) 0.7897(3) 0.2639(2) 0.070(5) Uani 1 1 d U
H45A H 0.7347 0.7943 0.2687 0.106 Uiso 1 1 calc R
H45B H 0.7122 0.8014 0.2580 0.106 Uiso 1 1 calc R
H45C H 0.7226 0.7782 0.2562 0.106 Uiso 1 1 calc R
C46 C 0.6989(3) 0.7973(3) 0.2896(2) 0.067(4) Uani 1 1 d U
C47 C 0.7144(4) 0.8143(4) 0.2934(3) 0.101(7) Uani 1 1 d U
H47A H 0.7284 0.8167 0.2872 0.122 Uiso 1 1 calc R
C48 C 0.7088(4) 0.8273(4) 0.3065(3) 0.112(7) Uani 1 1 d U
H48B H 0.7191 0.8387 0.3090 0.134 Uiso 1 1 calc R
C49 C 0.6883(4) 0.8243(4) 0.3161(3) 0.104(7) Uani 1 1 d U
H49A H 0.6850 0.8337 0.3248 0.124 Uiso 1 1 calc R
C50 C 0.6718(3) 0.8069(3) 0.3130(2) 0.076(5) Uani 1 1 d U
C51 C 0.6770(3) 0.7932(3) 0.29900(19) 0.060(4) Uani 1 1 d U
C52 C 0.6516(3) 0.8037(3) 0.3246(2) 0.071(5) Uani 1 1 d U
H52A H 0.6511 0.8135 0.3333 0.085 Uiso 1 1 calc R
C53 C 0.6174(3) 0.7909(3) 0.3392(2) 0.078(5) Uani 1 1 d U
H53A H 0.6009 0.7906 0.3349 0.094 Uiso 1 1 calc R
H53B H 0.6196 0.8040 0.3455 0.094 Uiso 1 1 calc R
C54 C 0.6217(4) 0.7711(3) 0.3508(2) 0.094(6) Uani 1 1 d U
H54A H 0.6380 0.7719 0.3552 0.112 Uiso 1 1 calc R
H54B H 0.6207 0.7582 0.3441 0.112 Uiso 1 1 calc R
C55 C 0.6037(5) 0.7689(4) 0.3657(3) 0.119(8) Uani 1 1 d U
H55A H 0.5876 0.7723 0.3616 0.143 Uiso 1 1 calc R
H55B H 0.6035 0.7540 0.3691 0.143 Uiso 1 1 calc R
C56 C 0.6074(4) 0.7807(4) 0.3797(3) 0.100(6) Uani 1 1 d U
H56A H 0.6044 0.7956 0.3771 0.120 Uiso 1 1 calc R
H56B H 0.6243 0.7794 0.3829 0.120 Uiso 1 1 calc R
C57 C 0.5910(4) 0.7740(4) 0.3948(3) 0.107(7) Uani 1 1 d U
H57A H 0.5746 0.7716 0.3909 0.128 Uiso 1 1 calc R
H57B H 0.5970 0.7607 0.3995 0.128 Uiso 1 1 calc R
C58 C 0.5909(3) 0.7910(3) 0.4081(2) 0.074(5) Uani 1 1 d U
H58A H 0.6072 0.7931 0.4123 0.089 Uiso 1 1 calc R
H58B H 0.5854 0.8044 0.4034 0.089 Uiso 1 1 calc R
C59 C 0.5539(3) 0.7939(3) 0.4226(2) 0.066(4) Uani 1 1 d U
H59A H 0.5509 0.8038 0.4142 0.079 Uiso 1 1 calc R
C60 C 0.5346(3) 0.7910(3) 0.4347(2) 0.067(4) Uani 1 1 d U
C61 C 0.5130(3) 0.8041(3) 0.4321(2) 0.074(5) Uani 1 1 d U
H61A H 0.5126 0.8140 0.4235 0.088 Uiso 1 1 calc R
C62 C 0.4929(4) 0.8018(3) 0.4426(2) 0.085(6) Uani 1 1 d U
H62A H 0.4792 0.8098 0.4403 0.102 Uiso 1 1 calc R
C63 C 0.4927(3) 0.7883(3) 0.4558(2) 0.070(5) Uani 1 1 d U
H63A H 0.4789 0.7868 0.4623 0.084 Uiso 1 1 calc R
C64 C 0.5135(3) 0.7766(3) 0.4594(2) 0.065(4) Uani 1 1 d U
C65 C 0.5347(2) 0.7771(3) 0.44868(19) 0.057(4) Uani 1 1 d U
C66 C 0.4981(3) 0.7637(3) 0.4861(2) 0.080(5) Uani 1 1 d U
H66A H 0.4826 0.7675 0.4817 0.121 Uiso 1 1 calc R
H66B H 0.5035 0.7745 0.4938 0.121 Uiso 1 1 calc R
H66C H 0.4969 0.7502 0.4918 0.121 Uiso 1 1 calc R
C67 C 0.6240(3) 0.8103(3) 0.2764(2) 0.080(5) Uani 1 1 d U
H67A H 0.6131 0.8200 0.2710 0.120 Uiso 1 1 calc R
H67B H 0.6330 0.8026 0.2681 0.120 Uiso 1 1 calc R
H67C H 0.6350 0.8182 0.2834 0.120 Uiso 1 1 calc R
C68 C 0.5855(3) 0.8001(3) 0.28907(19) 0.059(4) Uani 1 1 d U
C69 C 0.5735(3) 0.8170(3) 0.2817(2) 0.071(5) Uani 1 1 d U
H69A H 0.5756 0.8155 0.2698 0.085 Uiso 1 1 calc R
H69B H 0.5820 0.8299 0.2850 0.085 Uiso 1 1 calc R
C70 C 0.5482(3) 0.8208(3) 0.2846(2) 0.081(5) Uani 1 1 d U
H70A H 0.5399 0.8320 0.2796 0.098 Uiso 1 1 calc R
C71 C 0.5369(3) 0.8063(3) 0.2955(2) 0.078(5) Uani 1 1 d U
H71A H 0.5207 0.8084 0.2980 0.094 Uiso 1 1 calc R
C72 C 0.5486(3) 0.7888(3) 0.30285(19) 0.059(4) Uani 1 1 d U
C73 C 0.5733(3) 0.7845(2) 0.29950(18) 0.052(4) Uani 1 1 d U
C74 C 0.5341(3) 0.7752(2) 0.31440(18) 0.056(4) Uani 1 1 d U
H74A H 0.5195 0.7808 0.3182 0.067 Uiso 1 1 calc R
C75 C 0.5230(2) 0.7477(3) 0.33269(16) 0.051(4) Uani 1 1 d U
H75A H 0.5214 0.7323 0.3313 0.061 Uiso 1 1 calc R
H75B H 0.5071 0.7541 0.3316 0.061 Uiso 1 1 calc R
C76 C 0.5337(3) 0.7526(3) 0.35023(17) 0.059(4) Uani 1 1 d U
H76A H 0.5507 0.7486 0.3504 0.071 Uiso 1 1 calc R
H76B H 0.5327 0.7679 0.3522 0.071 Uiso 1 1 calc R
C77 C 0.5207(3) 0.7408(3) 0.36432(17) 0.055(4) Uani 1 1 d U
H77A H 0.5036 0.7445 0.3641 0.066 Uiso 1 1 calc R
H77B H 0.5219 0.7255 0.3624 0.066 Uiso 1 1 calc R
C78 C 0.5307(3) 0.7459(3) 0.38131(18) 0.063(4) Uani 1 1 d U
H78A H 0.5281 0.7610 0.3835 0.075 Uiso 1 1 calc R
H78B H 0.5480 0.7436 0.3811 0.075 Uiso 1 1 calc R
C79 C 0.5201(3) 0.7333(3) 0.39584(17) 0.055(4) Uani 1 1 d U
H79A H 0.5026 0.7337 0.3951 0.066 Uiso 1 1 calc R
H79B H 0.5252 0.7185 0.3949 0.066 Uiso 1 1 calc R
C80 C 0.5278(3) 0.7416(2) 0.41243(16) 0.052(4) Uani 1 1 d U
H80A H 0.5209 0.7558 0.4141 0.062 Uiso 1 1 calc R
H80B H 0.5453 0.7429 0.4127 0.062 Uiso 1 1 calc R
C81 C 0.5003(3) 0.7336(3) 0.43402(18) 0.057(4) Uani 1 1 d U
H81A H 0.4950 0.7474 0.4316 0.068 Uiso 1 1 calc R
C82 C 0.4860(3) 0.7212(2) 0.44638(17) 0.050(4) Uani 1 1 d U
C83 C 0.4683(3) 0.7325(3) 0.45558(19) 0.060(4) Uani 1 1 d U
H83A H 0.4659 0.7469 0.4535 0.072 Uiso 1 1 calc R
C84 C 0.4543(3) 0.7225(3) 0.46768(18) 0.058(4) Uani 1 1 d U
H84A H 0.4435 0.7304 0.4741 0.070 Uiso 1 1 calc R
C85 C 0.4565(3) 0.7010(3) 0.47014(17) 0.053(4) Uani 1 1 d U
H85A H 0.4467 0.6944 0.4780 0.063 Uiso 1 1 calc R
C86 C 0.4731(2) 0.6883(3) 0.46121(17) 0.051(4) Uani 1 1 d U
C87 C 0.4889(3) 0.6990(3) 0.44977(17) 0.054(4) Uani 1 1 d U
C88 C 0.4650(3) 0.6559(3) 0.47666(18) 0.062(4) Uani 1 1 d U
H88A H 0.4586 0.6665 0.4841 0.093 Uiso 1 1 calc R
H88B H 0.4768 0.6473 0.4824 0.093 Uiso 1 1 calc R
H88C H 0.4521 0.6469 0.4728 0.093 Uiso 1 1 calc R
C89 C 0.5581(3) 0.7595(3) 0.26639(19) 0.069(5) Uani 1 1 d U
H89A H 0.5474 0.7591 0.2570 0.103 Uiso 1 1 calc R
H89B H 0.5738 0.7545 0.2631 0.103 Uiso 1 1 calc R
H89C H 0.5593 0.7739 0.2704 0.103 Uiso 1 1 calc R
C90 C 0.5230(3) 0.7456(3) 0.28120(19) 0.061(4) Uani 1 1 d U
C91 C 0.5070(3) 0.7587(3) 0.2730(2) 0.067(4) Uani 1 1 d U
H91A H 0.5126 0.7688 0.2655 0.080 Uiso 1 1 calc R
C92 C 0.4819(3) 0.7567(3) 0.2760(2) 0.072(5) Uani 1 1 d U
H92A H 0.4710 0.7657 0.2707 0.086 Uiso 1 1 calc R
C93 C 0.4738(3) 0.7413(3) 0.2869(2) 0.070(5) Uani 1 1 d U
H93A H 0.4573 0.7398 0.2885 0.084 Uiso 1 1 calc R
C94 C 0.4898(2) 0.7277(3) 0.29570(18) 0.053(4) Uani 1 1 d U
C95 C 0.5151(3) 0.7288(3) 0.29262(17) 0.053(4) Uani 1 1 d U
C96 C 0.4793(3) 0.7135(3) 0.30828(17) 0.056(4) Uani 1 1 d U
H96A H 0.4634 0.7165 0.3112 0.067 Uiso 1 1 calc R
C97 C 0.4750(2) 0.6878(3) 0.32968(16) 0.050(4) Uani 1 1 d U
H97A H 0.4760 0.6724 0.3289 0.059 Uiso 1 1 calc R
H97B H 0.4581 0.6919 0.3286 0.059 Uiso 1 1 calc R
C98 C 0.4841(3) 0.6948(3) 0.34664(16) 0.053(4) Uani 1 1 d U
H98A H 0.4809 0.7099 0.3481 0.063 Uiso 1 1 calc R
H98B H 0.5015 0.6927 0.3472 0.063 Uiso 1 1 calc R
C99 C 0.4721(3) 0.6824(3) 0.36054(18) 0.059(4) Uani 1 1 d U
H99A H 0.4778 0.6677 0.3601 0.070 Uiso 1 1 calc R
H99B H 0.4548 0.6822 0.3586 0.070 Uiso 1 1 calc R
C100 C 0.4770(3) 0.6914(2) 0.37818(16) 0.052(4) Uani 1 1 d U
H10C H 0.4943 0.6930 0.3798 0.062 Uiso 1 1 calc R
H10D H 0.4696 0.7054 0.3791 0.062 Uiso 1 1 calc R
C101 C 0.4668(3) 0.6769(3) 0.39181(17) 0.055(4) Uani 1 1 d U
H10E H 0.4496 0.6746 0.3899 0.066 Uiso 1 1 calc R
H10F H 0.4748 0.6631 0.3913 0.066 Uiso 1 1 calc R
C102 C 0.4704(2) 0.6865(2) 0.40909(16) 0.050(4) Uani 1 1 d U
H10G H 0.4872 0.6910 0.4104 0.060 Uiso 1 1 calc R
H10H H 0.4602 0.6990 0.4104 0.060 Uiso 1 1 calc R
C103 C 0.4413(3) 0.6714(3) 0.42729(18) 0.057(4) Uani 1 1 d U
H10I H 0.4319 0.6826 0.4233 0.069 Uiso 1 1 calc R
C104 C 0.4296(2) 0.6563(2) 0.43884(17) 0.046(3) Uani 1 1 d U
C105 C 0.4067(2) 0.6636(3) 0.44501(18) 0.055(4) Uani 1 1 d U
H10J H 0.4006 0.6768 0.4419 0.066 Uiso 1 1 calc R
C106 C 0.3938(3) 0.6505(3) 0.4558(2) 0.062(4) Uani 1 1 d U
H10K H 0.3789 0.6551 0.4598 0.074 Uiso 1 1 calc R
C107 C 0.4027(3) 0.6302(3) 0.4610(2) 0.064(4) Uani 1 1 d U
H10L H 0.3937 0.6215 0.4680 0.077 Uiso 1 1 calc R
C108 C 0.4254(3) 0.6238(3) 0.45518(19) 0.055(4) Uani 1 1 d U
C109 C 0.4395(2) 0.6366(2) 0.44433(17) 0.049(4) Uani 1 1 d U
C110 C 0.4220(3) 0.5898(3) 0.4695(2) 0.071(5) Uani 1 1 d U
H11D H 0.4134 0.5976 0.4779 0.106 Uiso 1 1 calc R
H11E H 0.4325 0.5796 0.4748 0.106 Uiso 1 1 calc R
H11F H 0.4107 0.5825 0.4625 0.106 Uiso 1 1 calc R
C111 C 0.4380(3) 0.7024(3) 0.2629(2) 0.079(5) Uani 1 1 d U
H11G H 0.4499 0.7031 0.2541 0.118 Uiso 1 1 calc R
H11H H 0.4346 0.7165 0.2668 0.118 Uiso 1 1 calc R
H11I H 0.4235 0.6960 0.2586 0.118 Uiso 1 1 calc R
C112 C 0.4318(3) 0.6879(3) 0.29094(18) 0.056(4) Uani 1 1 d U
C113 C 0.4150(3) 0.7032(3) 0.2947(2) 0.065(4) Uani 1 1 d U
H11J H 0.4131 0.7153 0.2881 0.078 Uiso 1 1 calc R
C114 C 0.4002(3) 0.6999(3) 0.3098(2) 0.067(4) Uani 1 1 d U
H11K H 0.3884 0.7097 0.3130 0.081 Uiso 1 1 calc R
C115 C 0.4045(3) 0.6810(3) 0.3191(2) 0.063(4) Uani 1 1 d U
H11L H 0.3952 0.6789 0.3286 0.075 Uiso 1 1 calc R
C116 C 0.4222(3) 0.6649(3) 0.31517(18) 0.054(4) Uani 1 1 d U
C117 C 0.4369(2) 0.6686(2) 0.30030(18) 0.052(4) Uani 1 1 d U
C118 C 0.4253(3) 0.6476(2) 0.32720(18) 0.054(4) Uani 1 1 d U
H11M H 0.4145 0.6478 0.3361 0.065 Uiso 1 1 calc R
C119 C 0.4397(3) 0.6171(3) 0.34181(19) 0.058(4) Uani 1 1 d U
H11N H 0.4386 0.6025 0.3377 0.070 Uiso 1 1 calc R
H11O H 0.4256 0.6200 0.3487 0.070 Uiso 1 1 calc R
C120 C 0.4631(3) 0.6199(3) 0.3522(2) 0.072(5) Uani 1 1 d U
H12C H 0.4633 0.6341 0.3570 0.086 Uiso 1 1 calc R
H12D H 0.4770 0.6185 0.3450 0.086 Uiso 1 1 calc R
C121 C 0.4653(3) 0.6028(3) 0.3670(2) 0.074(5) Uani 1 1 d U
H12E H 0.4619 0.5887 0.3625 0.089 Uiso 1 1 calc R
H12F H 0.4819 0.6028 0.3710 0.089 Uiso 1 1 calc R
C122 C 0.4489(3) 0.6068(3) 0.3813(2) 0.072(5) Uani 1 1 d U
H12G H 0.4323 0.6050 0.3777 0.086 Uiso 1 1 calc R
H12H H 0.4508 0.6215 0.3849 0.086 Uiso 1 1 calc R
C123 C 0.4538(3) 0.5919(3) 0.3960(2) 0.071(5) Uani 1 1 d U
H12I H 0.4701 0.5944 0.4000 0.085 Uiso 1 1 calc R
H12J H 0.4530 0.5772 0.3921 0.085 Uiso 1 1 calc R
C124 C 0.4360(3) 0.5948(3) 0.41035(18) 0.059(4) Uani 1 1 d U
H12K H 0.4363 0.6095 0.4141 0.071 Uiso 1 1 calc R
H12L H 0.4197 0.5915 0.4066 0.071 Uiso 1 1 calc R
C125 C 0.4306(3) 0.5630(3) 0.4270(2) 0.061(4) Uani 1 1 d U
H12M H 0.4174 0.5614 0.4200 0.074 Uiso 1 1 calc R
C126 C 0.4336(3) 0.5452(3) 0.43918(19) 0.056(4) Uani 1 1 d U
C127 C 0.4170(3) 0.5287(3) 0.4382(2) 0.071(5) Uani 1 1 d U
H12N H 0.4045 0.5299 0.4305 0.085 Uiso 1 1 calc R
C128 C 0.4181(3) 0.5103(3) 0.4482(2) 0.078(5) Uani 1 1 d U
H12O H 0.4071 0.4992 0.4467 0.093 Uiso 1 1 calc R
C129 C 0.4362(3) 0.5093(3) 0.4606(2) 0.071(5) Uani 1 1 d U
H12P H 0.4283 0.5077 0.4713 0.085 Uiso 1 1 calc R
H12Q H 0.4456 0.4964 0.4586 0.085 Uiso 1 1 calc R
C130 C 0.4524(3) 0.5263(3) 0.4618(2) 0.067(4) Uani 1 1 d U
C131 C 0.4516(2) 0.5448(3) 0.45176(18) 0.053(4) Uani 1 1 d U
C132 C 0.4698(3) 0.5114(3) 0.48728(19) 0.064(4) Uani 1 1 d U
H13C H 0.4615 0.4988 0.4836 0.097 Uiso 1 1 calc R
H13D H 0.4612 0.5177 0.4965 0.097 Uiso 1 1 calc R
H13E H 0.4859 0.5077 0.4908 0.097 Uiso 1 1 calc R
C133 C 0.8189(5) 0.6268(4) 0.2323(3) 0.136(9) Uani 1 1 d U
H13F H 0.8098 0.6292 0.2223 0.203 Uiso 1 1 calc R
H13G H 0.8335 0.6193 0.2296 0.203 Uiso 1 1 calc R
H13H H 0.8228 0.6402 0.2374 0.203 Uiso 1 1 calc R
C134 C 0.8029(4) 0.6126(3) 0.2451(2) 0.083(5) Uani 1 1 d U
C135 C 0.7128(3) 0.5556(3) 0.2625(2) 0.083(5) Uani 1 1 d U
H13I H 0.7110 0.5437 0.2700 0.125 Uiso 1 1 calc R
H13J H 0.7128 0.5505 0.2512 0.125 Uiso 1 1 calc R
H13K H 0.6996 0.5653 0.2641 0.125 Uiso 1 1 calc R
C136 C 0.7367(3) 0.5670(3) 0.26605(18) 0.059(4) Uani 1 1 d U
C137 C 0.7266(3) 0.6267(3) 0.2654(2) 0.085(5) Uani 1 1 d U
H13M H 0.7315 0.6127 0.2617 0.128 Uiso 1 1 calc R
H13N H 0.7257 0.6362 0.2560 0.128 Uiso 1 1 calc R
H13O H 0.7110 0.6257 0.2706 0.128 Uiso 1 1 calc R
C138 C 0.7450(3) 0.6351(3) 0.2778(2) 0.067(4) Uani 1 1 d U
C139 C 0.7096(3) 0.6200(3) 0.3288(2) 0.071(5) Uani 1 1 d U
H13P H 0.7060 0.6344 0.3320 0.106 Uiso 1 1 calc R
H13Q H 0.7098 0.6110 0.3385 0.106 Uiso 1 1 calc R
H13R H 0.6974 0.6150 0.3212 0.106 Uiso 1 1 calc R
C140 C 0.7343(2) 0.6192(2) 0.32029(17) 0.048(4) Uani 1 1 d U
C141 C 0.7030(3) 0.6729(3) 0.3593(2) 0.084(5) Uani 1 1 d U
H14C H 0.6873 0.6772 0.3633 0.126 Uiso 1 1 calc R
H14D H 0.7152 0.6772 0.3672 0.126 Uiso 1 1 calc R
H14E H 0.7034 0.6577 0.3579 0.126 Uiso 1 1 calc R
C142 C 0.7079(3) 0.6838(3) 0.3423(2) 0.067(4) Uani 1 1 d U
C143 C 0.6704(4) 0.6487(3) 0.2943(3) 0.092(6) Uani 1 1 d U
H14F H 0.6820 0.6373 0.2950 0.138 Uiso 1 1 calc R
H14G H 0.6651 0.6503 0.2830 0.138 Uiso 1 1 calc R
H14H H 0.6567 0.6453 0.3012 0.138 Uiso 1 1 calc R
C144 C 0.6815(3) 0.6686(3) 0.30004(19) 0.058(4) Uani 1 1 d U
C145 C 0.7064(3) 0.7002(3) 0.2657(2) 0.073(5) Uani 1 1 d U
H14I H 0.7208 0.6993 0.2724 0.110 Uiso 1 1 calc R
H14J H 0.7106 0.6988 0.2542 0.110 Uiso 1 1 calc R
H14K H 0.6955 0.6890 0.2689 0.110 Uiso 1 1 calc R
C146 C 0.6946(2) 0.7212(2) 0.26847(18) 0.051(4) Uani 1 1 d U
C147 C 0.6398(3) 0.7925(3) 0.2272(2) 0.080(5) Uani 1 1 d U
H14L H 0.6272 0.7847 0.2217 0.120 Uiso 1 1 calc R
H14M H 0.6529 0.7949 0.2196 0.120 Uiso 1 1 calc R
H14N H 0.6335 0.8059 0.2311 0.120 Uiso 1 1 calc R
C148 C 0.6489(3) 0.7794(3) 0.24226(19) 0.063(4) Uani 1 1 d U
C149 C 0.6293(3) 0.7121(3) 0.2655(2) 0.072(5) Uani 1 1 d U
H14O H 0.6169 0.7018 0.2633 0.108 Uiso 1 1 calc R
H14P H 0.6425 0.7053 0.2713 0.108 Uiso 1 1 calc R
H14Q H 0.6351 0.7179 0.2552 0.108 Uiso 1 1 calc R
C150 C 0.6187(2) 0.7306(2) 0.27663(17) 0.051(4) Uani 1 1 d U
C151 C 0.6304(3) 0.7013(3) 0.3291(2) 0.076(5) Uani 1 1 d U
H15B H 0.6136 0.6980 0.3306 0.115 Uiso 1 1 calc R
H15C H 0.6382 0.7021 0.3398 0.115 Uiso 1 1 calc R
H15D H 0.6379 0.6904 0.3225 0.115 Uiso 1 1 calc R
C152 C 0.6328(3) 0.7221(2) 0.32047(18) 0.051(4) Uani 1 1 d U
C153 C 0.6003(4) 0.6627(3) 0.2923(3) 0.101(7) Uani 1 1 d U
H15E H 0.6137 0.6724 0.2931 0.152 Uiso 1 1 calc R
H15F H 0.5986 0.6578 0.2811 0.152 Uiso 1 1 calc R
H15G H 0.6031 0.6507 0.2995 0.152 Uiso 1 1 calc R
C154 C 0.5771(3) 0.6741(3) 0.2977(2) 0.068(5) Uani 1 1 d U
C155 C 0.5697(3) 0.6952(3) 0.3572(2) 0.076(5) Uani 1 1 d U
H15H H 0.5636 0.6821 0.3617 0.114 Uiso 1 1 calc R
H15I H 0.5651 0.7069 0.3643 0.114 Uiso 1 1 calc R
H15J H 0.5870 0.6945 0.3564 0.114 Uiso 1 1 calc R
C156 C 0.5588(3) 0.6987(3) 0.33957(18) 0.056(4) Uani 1 1 d U
C157 C 0.7089(3) 0.6485(3) 0.4139(2) 0.061(4) Uani 1 1 d U
C158 C 0.7316(3) 0.6542(3) 0.42431(18) 0.055(4) Uani 1 1 d U
C159 C 0.6650(3) 0.7084(3) 0.3860(2) 0.071(5) Uani 1 1 d U
H15N H 0.6518 0.7177 0.3832 0.107 Uiso 1 1 calc R
H15O H 0.6597 0.6938 0.3855 0.107 Uiso 1 1 calc R
H15P H 0.6780 0.7105 0.3782 0.107 Uiso 1 1 calc R
C160 C 0.6741(3) 0.7136(3) 0.4040(2) 0.063(4) Uani 1 1 d U
C161 C 0.6398(3) 0.6678(3) 0.4464(2) 0.083(5) Uani 1 1 d U
H16A H 0.6242 0.6747 0.4460 0.124 Uiso 1 1 calc R
H16B H 0.6419 0.6613 0.4571 0.124 Uiso 1 1 calc R
H16C H 0.6406 0.6570 0.4379 0.124 Uiso 1 1 calc R
C162 C 0.6600(3) 0.6846(3) 0.44353(19) 0.056(4) Uani 1 1 d U
C163 C 0.6044(3) 0.7015(3) 0.4134(2) 0.069(5) Uani 1 1 d U
H16D H 0.6215 0.7023 0.4111 0.103 Uiso 1 1 calc R
H16E H 0.5956 0.7017 0.4031 0.103 Uiso 1 1 calc R
H16F H 0.6009 0.6885 0.4193 0.103 Uiso 1 1 calc R
C164 C 0.5971(3) 0.7203(3) 0.42394(18) 0.057(4) Uani 1 1 d U
C165 C 0.6051(3) 0.7057(3) 0.4760(2) 0.074(5) Uani 1 1 d U
H16G H 0.5881 0.7048 0.4787 0.111 Uiso 1 1 calc R
H16H H 0.6144 0.7046 0.4861 0.111 Uiso 1 1 calc R
H16I H 0.6094 0.6943 0.4686 0.111 Uiso 1 1 calc R
C166 C 0.6104(3) 0.7279(3) 0.4673(2) 0.060(4) Uani 1 1 d U
C167 C 0.5949(5) 0.7752(5) 0.5159(4) 0.147(10) Uani 1 1 d U
H16J H 0.5881 0.7739 0.5269 0.220 Uiso 1 1 calc R
H16K H 0.5938 0.7898 0.5123 0.220 Uiso 1 1 calc R
H16L H 0.6115 0.7709 0.5161 0.220 Uiso 1 1 calc R
C168 C 0.5803(3) 0.7604(3) 0.5034(2) 0.077(5) Uani 1 1 d U
C169 C 0.5328(3) 0.6786(3) 0.4785(2) 0.076(5) Uani 1 1 d U
H16M H 0.5289 0.6755 0.4899 0.114 Uiso 1 1 calc R
H16N H 0.5468 0.6706 0.4752 0.114 Uiso 1 1 calc R
H16O H 0.5193 0.6746 0.4715 0.114 Uiso 1 1 calc R
C170 C 0.5378(3) 0.7020(3) 0.47657(19) 0.061(4) Uani 1 1 d U
C171 C 0.5803(4) 0.6360(4) 0.4469(3) 0.108(7) Uani 1 1 d U
H17B H 0.5717 0.6227 0.4458 0.163 Uiso 1 1 calc R
H17C H 0.5859 0.6376 0.4581 0.163 Uiso 1 1 calc R
H17D H 0.5938 0.6360 0.4394 0.163 Uiso 1 1 calc R
C172 C 0.5629(3) 0.6548(2) 0.4425(2) 0.058(4) Uani 1 1 d U
C173 C 0.5375(3) 0.6557(3) 0.3852(2) 0.071(5) Uani 1 1 d U
H17E H 0.5511 0.6632 0.3806 0.107 Uiso 1 1 calc R
H17F H 0.5237 0.6573 0.3780 0.107 Uiso 1 1 calc R
H17G H 0.5413 0.6409 0.3864 0.107 Uiso 1 1 calc R
C174 C 0.5315(3) 0.6650(3) 0.40230(19) 0.057(4) Uani 1 1 d U
C175 C 0.5340(3) 0.6053(3) 0.4782(2) 0.068(5) Uani 1 1 d U
H17H H 0.5442 0.6177 0.4790 0.102 Uiso 1 1 calc R
H17I H 0.5427 0.5939 0.4729 0.102 Uiso 1 1 calc R
H17J H 0.5291 0.6009 0.4891 0.102 Uiso 1 1 calc R
C176 C 0.5115(3) 0.6108(2) 0.46780(17) 0.052(4) Uani 1 1 d U
C177 C 0.5624(3) 0.5377(3) 0.4804(2) 0.070(5) Uani 1 1 d U
H17K H 0.5631 0.5225 0.4815 0.105 Uiso 1 1 calc R
H17L H 0.5694 0.5443 0.4901 0.105 Uiso 1 1 calc R
H17M H 0.5712 0.5421 0.4707 0.105 Uiso 1 1 calc R
C178 C 0.5359(3) 0.5447(3) 0.47876(18) 0.056(4) Uani 1 1 d U
C179 C 0.4536(4) 0.5916(3) 0.5195(2) 0.090(6) Uani 1 1 d U
H17O H 0.4630 0.6022 0.5252 0.135 Uiso 1 1 calc R
H17P H 0.4486 0.5808 0.5272 0.135 Uiso 1 1 calc R
H17Q H 0.4396 0.5982 0.5146 0.135 Uiso 1 1 calc R
C180 C 0.4687(3) 0.5815(3) 0.5059(2) 0.065(4) Uani 1 1 d U
O73 O 0.4388(2) 0.7814(2) 0.47387(16) 0.096(4) Uani 1 1 d DU
H73 H 0.4455 0.7698 0.4734 0.143 Uiso 1 1 calc R
O74 O 0.4041(2) 0.7483(2) 0.27061(18) 0.103(4) Uani 1 1 d DU
H74 H 0.4000 0.7442 0.2613 0.155 Uiso 1 1 calc R
O75 O 0.7310(3) 0.5736(3) 0.2221(2) 0.058(5) Uani 0.50 1 d PDU
H75 H 0.7299 0.5725 0.2323 0.087 Uiso 0.50 1 calc PR
O76 O 0.5311(3) 0.6934(2) 0.51977(19) 0.116(5) Uani 1 1 d DU
H76 H 0.5226 0.6884 0.5272 0.139 Uiso 1 1 calc R
O77 O 0.3743(3) 0.5937(3) 0.4971(2) 0.136(6) Uani 1 1 d DU
H77 H 0.3851 0.6026 0.4962 0.203 Uiso 1 1 calc R
O78 O 0.4539(2) 0.4563(2) 0.47733(15) 0.084(4) Uani 1 1 d U
H78 H 0.4595 0.4570 0.4868 0.126 Uiso 1 1 calc R
O79 O 0.6183(3) 0.7206(3) 0.5208(2) 0.134(6) Uani 1 1 d U
H79 H 0.6140 0.7301 0.5271 0.201 Uiso 1 1 calc R
O80 O 0.5116(4) 0.6198(3) 0.5228(2) 0.154(7) Uani 1 1 d U
H80 H 0.5076 0.6099 0.5167 0.230 Uiso 1 1 calc R
O81 O 0.3760(3) 0.6476(3) 0.3580(2) 0.127(5) Uani 1 1 d DU
H81 H 0.3750 0.6349 0.3604 0.190 Uiso 1 1 calc R
O82 O 0.3747(3) 0.6077(3) 0.4043(3) 0.063(5) Uani 0.50 1 d PU
O83 O 0.8653(5) 0.6130(4) 0.2055(3) 0.096(8) Uani 0.50 1 d PDU
H83 H 0.8512 0.6167 0.2045 0.144 Uiso 0.50 1 calc PR
O84 O 0.4025(8) 0.7166(7) 0.4167(6) 0.183(17) Uani 0.50 1 d PDU
H84 H 0.4034 0.7048 0.4212 0.274 Uiso 0.50 1 calc PR
O85 O 0.8268(7) 0.6358(5) 0.1903(5) 0.136(12) Uani 0.50 1 d PU
H85 H 0.8137 0.6388 0.1945 0.203 Uiso 0.50 1 calc PR
O86 O 0.7584(5) 0.6453(4) 0.2239(3) 0.085(7) Uani 0.50 1 d PDU
H86 H 0.7622 0.6437 0.2141 0.128 Uiso 0.50 1 calc PR
O87 O 0.6380(6) 0.8734(5) 0.2635(4) 0.123(10) Uani 0.50 1 d PU
O88 O 0.4350(18) 0.7470(15) 0.3410(12) 0.19(4) Uani 0.25 1 d PU
O89 O 0.4047(14) 0.7090(11) 0.3683(9) 0.29(3) Uani 0.50 1 d PU
O90 O 0.3718(7) 0.5699(7) 0.3950(5) 0.173(16) Uani 0.50 1 d PDU
H90 H 0.3785 0.5693 0.3859 0.260 Uiso 0.50 1 calc PR
O91 O 0.6460(15) 0.8430(12) 0.3562(10) 0.15(3) Uani 0.25 1 d PU
O92 O 0.6978(11) 0.5529(10) 0.2034(7) 0.13(2) Uani 0.25 1 d PDU
H92 H 0.6895 0.5636 0.2023 0.188 Uiso 0.25 1 calc PR
O93 O 0.4596(13) 0.7732(11) 0.3984(9) 0.28(3) Uani 0.50 1 d PU
O94 O 0.8404(6) 0.7634(6) 0.3181(5) 0.151(13) Uani 0.50 1 d PDU
H94 H 0.8380 0.7557 0.3262 0.226 Uiso 0.50 1 calc PR
O95 O 0.6721(10) 0.8473(9) 0.2626(7) 0.22(2) Uani 0.50 1 d PU
O96 O 0.8711(5) 0.7866(5) 0.3024(4) 0.108(9) Uani 0.50 1 d PDU
H96 H 0.8836 0.7795 0.3015 0.162 Uiso 0.50 1 calc PR
O97 O 0.7792(9) 0.6408(7) 0.1923(6) 0.081(14) Uani 0.25 1 d PDU
H97 H 0.7869 0.6402 0.2010 0.122 Uiso 0.25 1 calc PR
O98 O 0.7291(11) 0.8423(9) 0.4312(8) 0.111(19) Uani 0.25 1 d PU
H98 H 0.7148 0.8408 0.4287 0.167 Uiso 0.25 1 calc PR
O99 O 0.6100(9) 0.8414(8) 0.2435(6) 0.086(15) Uani 0.25 1 d PU
O100 O 0.8285(9) 0.7453(7) 0.3469(6) 0.084(14) Uani 0.25 1 d PDU
H100 H 0.8424 0.7500 0.3472 0.126 Uiso 0.25 1 calc PR
O101 O 0.3939(13) 0.7632(11) 0.3134(9) 0.13(2) Uani 0.25 1 d PU
O102 O 0.5668(12) 0.8336(10) 0.3341(8) 0.12(2) Uani 0.25 1 d PDU
H102 H 0.5803 0.8360 0.3379 0.185 Uiso 0.25 1 calc PR
O103 O 0.3887(16) 0.5026(13) 0.3969(11) 0.17(3) Uani 0.25 1 d PU
O104 O 0.7521(9) 0.8743(8) 0.4441(6) 0.197(19) Uani 0.50 1 d PU
O105 O 0.6498(18) 0.8329(15) 0.3889(12) 0.19(4) Uani 0.25 1 d PU
O106 O 0.4476(15) 0.8413(12) 0.4682(10) 0.16(3) Uani 0.25 1 d PU
O107 O 0.7158(16) 0.8213(14) 0.3669(11) 0.17(3) Uani 0.25 1 d PU
C181 C 0.4101(4) 0.7721(3) 0.2699(3) 0.114(8) Uani 1 1 d DU
H18B H 0.3981 0.7800 0.2760 0.172 Uiso 1 1 calc R
H18C H 0.4103 0.7767 0.2585 0.172 Uiso 1 1 calc R
H18D H 0.4258 0.7744 0.2748 0.172 Uiso 1 1 calc R
C182 C 0.4518(5) 0.4336(4) 0.4722(4) 0.141(10) Uani 1 1 d U
H18E H 0.4667 0.4263 0.4747 0.212 Uiso 1 1 calc R
H18F H 0.4486 0.4328 0.4605 0.212 Uiso 1 1 calc R
H18G H 0.4388 0.4270 0.4783 0.212 Uiso 1 1 calc R
C183 C 0.4134(3) 0.7795(4) 0.4665(3) 0.121(8) Uani 1 1 d DU
H18H H 0.4042 0.7693 0.4728 0.182 Uiso 1 1 calc R
H18I H 0.4145 0.7749 0.4551 0.182 Uiso 1 1 calc R
H18J H 0.4055 0.7932 0.4670 0.182 Uiso 1 1 calc R
C184 C 0.5050(5) 0.6405(4) 0.5148(4) 0.143(10) Uani 1 1 d U
H18K H 0.4878 0.6426 0.5156 0.214 Uiso 1 1 calc R
H18L H 0.5098 0.6402 0.5033 0.214 Uiso 1 1 calc R
H18M H 0.5132 0.6519 0.5204 0.214 Uiso 1 1 calc R
C185 C 0.7309(8) 0.5972(4) 0.2172(6) 0.106(14) Uani 0.50 1 d PDU
H18N H 0.7221 0.6053 0.2254 0.160 Uiso 0.50 1 calc PR
H18O H 0.7232 0.5989 0.2066 0.160 Uiso 0.50 1 calc PR
H18P H 0.7472 0.6024 0.2166 0.160 Uiso 0.50 1 calc PR
C186 C 0.6415(5) 0.7263(4) 0.5131(3) 0.133(9) Uani 1 1 d U
H18Q H 0.6444 0.7414 0.5145 0.200 Uiso 1 1 calc R
H18R H 0.6411 0.7230 0.5014 0.200 Uiso 1 1 calc R
H18S H 0.6543 0.7184 0.5184 0.200 Uiso 1 1 calc R
C187 C 0.5577(3) 0.6880(4) 0.5233(3) 0.138(10) Uani 1 1 d DU
H18T H 0.5666 0.7009 0.5252 0.207 Uiso 1 1 calc R
H18U H 0.5644 0.6806 0.5139 0.207 Uiso 1 1 calc R
H18V H 0.5587 0.6790 0.5330 0.207 Uiso 1 1 calc R
C189 C 0.3857(5) 0.5710(3) 0.4988(4) 0.161(11) Uani 1 1 d DU
H18W H 0.4028 0.5724 0.5008 0.241 Uiso 1 1 calc R
H18X H 0.3831 0.5631 0.4886 0.241 Uiso 1 1 calc R
H18Y H 0.3783 0.5636 0.5079 0.241 Uiso 1 1 calc R
C190 C 0.3512(4) 0.6558(5) 0.3520(4) 0.192(14) Uani 1 1 d DU
H19B H 0.3387 0.6492 0.3585 0.288 Uiso 1 1 calc R
H19C H 0.3491 0.6523 0.3405 0.288 Uiso 1 1 calc R
H19D H 0.3505 0.6710 0.3534 0.288 Uiso 1 1 calc R
C191 C 0.7682(8) 0.6668(5) 0.2303(5) 0.105(14) Uani 0.50 1 d PDU
H19E H 0.7572 0.6725 0.2384 0.158 Uiso 0.50 1 calc PR
H19F H 0.7697 0.6765 0.2212 0.158 Uiso 0.50 1 calc PR
H19G H 0.7838 0.6646 0.2354 0.158 Uiso 0.50 1 calc PR
C192 C 0.4157(10) 0.7333(8) 0.4275(7) 0.14(2) Uani 0.50 1 d PDU
H19H H 0.4041 0.7435 0.4317 0.215 Uiso 0.50 1 calc PR
H19I H 0.4275 0.7406 0.4209 0.215 Uiso 0.50 1 calc PR
H19J H 0.4235 0.7263 0.4367 0.215 Uiso 0.50 1 calc PR
C193 C 0.8304(12) 0.6487(10) 0.1752(8) 0.16(2) Uani 0.50 1 d PU
H19K H 0.8150 0.6530 0.1709 0.243 Uiso 0.50 1 calc PR
H19L H 0.8389 0.6405 0.1670 0.243 Uiso 0.50 1 calc PR
H19M H 0.8397 0.6612 0.1780 0.243 Uiso 0.50 1 calc PR
C194 C 0.3461(7) 0.5601(8) 0.3937(6) 0.124(17) Uani 0.50 1 d PDU
H19N H 0.3357 0.5666 0.4018 0.186 Uiso 0.50 1 calc PR
H19O H 0.3470 0.5450 0.3958 0.186 Uiso 0.50 1 calc PR
H19P H 0.3397 0.5625 0.3827 0.186 Uiso 0.50 1 calc PR
C195 C 0.8749(10) 0.6047(8) 0.1886(5) 0.137(19) Uani 0.50 1 d PDU
H19Q H 0.8764 0.6164 0.1809 0.206 Uiso 0.50 1 calc PR
H19R H 0.8639 0.5943 0.1842 0.206 Uiso 0.50 1 calc PR
H19S H 0.8905 0.5982 0.1902 0.206 Uiso 0.50 1 calc PR
C196 C 0.7385(13) 0.8220(11) 0.4385(9) 0.074(19) Uani 0.25 1 d PU
H19T H 0.7513 0.8252 0.4462 0.110 Uiso 0.25 1 calc PR
H19U H 0.7447 0.8130 0.4298 0.110 Uiso 0.25 1 calc PR
H19V H 0.7257 0.8147 0.4442 0.110 Uiso 0.25 1 calc PR
C197 C 0.8179(6) 0.7631(6) 0.3067(5) 0.084(11) Uani 0.50 1 d PDU
H19W H 0.8045 0.7569 0.3126 0.126 Uiso 0.50 1 calc PR
H19X H 0.8214 0.7547 0.2969 0.126 Uiso 0.50 1 calc PR
H19Y H 0.8140 0.7774 0.3034 0.126 Uiso 0.50 1 calc PR
C198 C 0.7132(14) 0.5492(13) 0.1876(8) 0.09(2) Uani 0.25 1 d PDU
H19Z H 0.7206 0.5624 0.1843 0.132 Uiso 0.25 1 calc PR
H999 H 0.7030 0.5442 0.1787 0.132 Uiso 0.25 1 calc PR
H998 H 0.7255 0.5388 0.1899 0.132 Uiso 0.25 1 calc PR
C199 C 0.8778(14) 0.8105(6) 0.3040(10) 0.21(3) Uani 0.50 1 d PDU
H997 H 0.8808 0.8139 0.3155 0.311 Uiso 0.50 1 calc PR
H996 H 0.8646 0.8191 0.2999 0.311 Uiso 0.50 1 calc PR
H995 H 0.8920 0.8134 0.2975 0.311 Uiso 0.50 1 calc PR
C200 C 0.8111(14) 0.7614(12) 0.3553(11) 0.11(3) Uani 0.25 1 d PDU
H20A H 0.8158 0.7633 0.3668 0.160 Uiso 0.25 1 calc PR
H20B H 0.7949 0.7561 0.3548 0.160 Uiso 0.25 1 calc PR
H20C H 0.8120 0.7749 0.3496 0.160 Uiso 0.25 1 calc PR
C202 C 0.5503(16) 0.8245(15) 0.3480(10) 0.12(3) Uani 0.25 1 d PDU
H20G H 0.5562 0.8293 0.3587 0.180 Uiso 0.25 1 calc PR
H20H H 0.5506 0.8092 0.3476 0.180 Uiso 0.25 1 calc PR
H20I H 0.5341 0.8295 0.3464 0.180 Uiso 0.25 1 calc PR
C203 O 0.416(2) 0.5334(17) 0.3867(14) 0.22(4) Uani 0.25 1 d PU
C204 C 0.7634(16) 0.6205(11) 0.1905(13) 0.13(3) Uani 0.25 1 d PDU
H20J H 0.7571 0.6166 0.2012 0.191 Uiso 0.25 1 calc PR
H20K H 0.7731 0.6091 0.1861 0.191 Uiso 0.25 1 calc PR
H20L H 0.7503 0.6234 0.1830 0.191 Uiso 0.25 1 calc PR

loop_
_atom_site_aniso_label
_atom_site_aniso_U_11
_atom_site_aniso_U_22
_atom_site_aniso_U_33
_atom_site_aniso_U_23
_atom_site_aniso_U_13
_atom_site_aniso_U_12
Nd1 0.0272(4) 0.0789(6) 0.0328(4) 0.0074(4) 0.0053(3) 0.0021(4)
Nd2 0.0285(4) 0.0871(7) 0.0353(4) 0.0087(4) 0.0055(3) -0.0076(4)
Nd3 0.0266(4) 0.0898(7) 0.0435(4) -0.0125(4) 0.0016(3) 0.0055(4)
Nd4 0.0289(4) 0.0835(7) 0.0422(4) -0.0043(4) 0.0018(3) -0.0018(4)
Cd5 0.0353(6) 0.0919(9) 0.0444(6) 0.0034(6) 0.0036(5) -0.0030(6)
Cd6 0.0321(5) 0.0932(9) 0.0519(7) -0.0115(6) 0.0013(5) 0.0040(6)
Cd7 0.0345(5) 0.0943(9) 0.0492(6) 0.0107(6) 0.0052(5) -0.0071(6)
Cd8 0.0338(5) 0.1054(10) 0.0388(6) -0.0058(6) 0.0051(4) 0.0072(6)
Cd9 0.0361(5) 0.0990(10) 0.0368(6) 0.0071(6) 0.0058(4) -0.0055(6)
Cd10 0.0322(5) 0.0914(9) 0.0428(6) -0.0086(6) 0.0006(4) -0.0032(5)
Cd11 0.0443(6) 0.1053(10) 0.0465(7) -0.0180(6) -0.0022(5) -0.0017(6)
Cd12 0.0376(6) 0.0934(9) 0.0344(5) 0.0023(5) 0.0058(4) -0.0070(6)
Cd13 0.0302(5) 0.0876(9) 0.0364(5) 0.0101(5) 0.0010(4) 0.0014(5)
Cd14 0.0331(5) 0.0944(9) 0.0418(6) 0.0033(6) 0.0073(4) 0.0019(6)
Cd15 0.0348(5) 0.0949(9) 0.0396(6) 0.0139(6) -0.0006(4) -0.0007(6)
Cd16 0.0439(6) 0.1102(11) 0.0411(6) -0.0024(6) 0.0111(5) 0.0085(6)
N1 0.053(6) 0.069(7) 0.052(6) 0.001(6) -0.001(5) -0.005(6)
N2 0.036(5) 0.070(7) 0.047(6) -0.007(5) 0.001(5) 0.012(5)
N3 0.051(6) 0.080(7) 0.056(6) 0.001(6) -0.011(5) 0.000(6)
N4 0.040(6) 0.080(7) 0.050(6) -0.004(6) 0.003(5) 0.000(6)
N5 0.049(6) 0.087(8) 0.054(6) -0.007(6) 0.004(5) -0.008(6)
N6 0.044(6) 0.086(7) 0.048(6) 0.000(6) 0.007(5) -0.002(6)
N7 0.044(6) 0.086(7) 0.041(6) 0.003(5) 0.008(5) -0.006(5)
N8 0.042(5) 0.076(7) 0.034(5) -0.002(5) -0.001(5) 0.001(5)
N9 0.039(5) 0.065(7) 0.043(6) -0.005(5) -0.002(5) -0.015(5)
N10 0.040(5) 0.075(7) 0.039(5) 0.012(5) 0.009(5) 0.002(5)
N11 0.052(6) 0.073(7) 0.044(6) 0.011(5) 0.009(5) -0.002(5)
N12 0.046(6) 0.083(7) 0.044(6) 0.010(5) -0.004(5) 0.007(6)
O1 0.046(5) 0.082(7) 0.057(6) -0.004(5) 0.008(4) -0.004(5)
O2 0.042(5) 0.087(6) 0.047(5) 0.003(5) 0.005(4) 0.004(5)
O3 0.043(5) 0.074(6) 0.051(5) -0.011(5) -0.001(4) 0.002(5)
O4 0.039(5) 0.088(6) 0.047(5) -0.015(5) 0.001(4) -0.003(5)
O5 0.040(5) 0.084(7) 0.058(5) 0.001(5) 0.009(4) -0.007(5)
O6 0.043(5) 0.078(6) 0.053(5) 0.004(5) 0.004(4) -0.004(5)
O7 0.044(5) 0.088(7) 0.053(5) -0.003(5) 0.001(4) 0.005(5)
O8 0.053(5) 0.090(7) 0.066(6) -0.014(5) 0.005(5) 0.009(5)
O9 0.052(5) 0.099(7) 0.056(6) 0.009(5) 0.007(5) -0.008(5)
O10 0.045(5) 0.079(6) 0.047(5) 0.003(5) 0.006(4) -0.015(5)
O11 0.044(5) 0.095(7) 0.048(5) -0.001(5) 0.006(4) 0.010(5)
O12 0.047(5) 0.090(7) 0.054(5) 0.001(5) 0.014(4) 0.009(5)
O13 0.047(5) 0.077(6) 0.058(5) 0.006(5) 0.011(4) -0.002(5)
O14 0.045(5) 0.078(6) 0.040(5) 0.000(4) 0.002(4) -0.004(5)
O15 0.031(4) 0.091(6) 0.043(5) 0.006(5) 0.007(4) -0.005(4)
O16 0.040(5) 0.085(6) 0.040(5) 0.004(5) 0.010(4) 0.001(5)
O17 0.049(5) 0.089(6) 0.046(5) 0.019(5) 0.000(4) -0.009(5)
O18 0.041(5) 0.079(6) 0.043(5) 0.007(5) -0.001(4) 0.001(4)
O19 0.037(4) 0.068(6) 0.039(5) 0.003(4) 0.007(4) -0.006(4)
O20 0.040(5) 0.072(6) 0.051(5) 0.012(5) 0.010(4) 0.006(4)
O21 0.056(6) 0.094(7) 0.065(6) 0.014(5) -0.008(5) 0.002(5)
O22 0.050(5) 0.080(6) 0.051(5) 0.009(5) -0.003(4) -0.004(5)
O23 0.041(5) 0.074(6) 0.045(5) 0.008(4) 0.001(4) -0.003(4)
O24 0.046(5) 0.077(6) 0.048(5) 0.010(5) -0.003(4) 0.003(5)
O25 0.093(7) 0.097(7) 0.088(7) -0.003(6) 0.004(6) -0.008(6)
O26 0.094(7) 0.093(7) 0.073(7) 0.005(6) 0.009(6) -0.002(6)
O27 0.059(6) 0.096(7) 0.052(5) -0.006(5) -0.004(5) -0.011(5)
O28 0.050(5) 0.085(6) 0.058(6) -0.007(5) 0.001(5) 0.004(5)
O29 0.052(5) 0.087(7) 0.049(5) -0.008(5) -0.006(4) -0.004(5)
O30 0.040(5) 0.077(6) 0.055(5) 0.000(5) 0.001(4) 0.002(5)
O31 0.043(5) 0.078(6) 0.060(6) -0.010(5) 0.005(4) 0.003(5)
O32 0.054(5) 0.085(6) 0.049(5) -0.005(5) 0.009(4) 0.002(5)
O33 0.060(6) 0.090(7) 0.055(6) 0.009(5) 0.013(5) 0.008(5)
O34 0.046(5) 0.086(7) 0.071(6) 0.002(5) -0.001(5) -0.012(5)
O35 0.054(5) 0.085(7) 0.064(6) -0.002(5) -0.001(5) -0.007(5)
O36 0.042(5) 0.085(6) 0.041(5) 0.005(5) 0.002(4) -0.003(5)
O37 0.050(5) 0.088(7) 0.057(6) 0.003(5) 0.006(4) 0.003(5)
O38 0.053(5) 0.101(7) 0.059(6) 0.013(5) 0.003(5) -0.007(5)
O39 0.064(6) 0.086(7) 0.059(6) 0.003(5) -0.009(5) 0.003(5)
O40 0.038(5) 0.088(6) 0.050(5) 0.003(5) 0.008(4) -0.004(5)
O41 0.043(5) 0.082(6) 0.051(5) 0.013(5) 0.004(4) 0.001(5)
O42 0.043(5) 0.083(6) 0.043(5) 0.000(5) 0.004(4) -0.008(5)
O43 0.048(5) 0.088(6) 0.045(5) -0.008(5) 0.018(4) -0.010(5)
O44 0.056(6) 0.088(7) 0.075(6) -0.002(5) 0.009(5) 0.003(5)
O45 0.046(5) 0.093(7) 0.071(6) -0.003(5) 0.004(5) -0.006(5)
O46 0.053(5) 0.094(7) 0.047(5) 0.009(5) 0.001(4) -0.001(5)
O47 0.047(5) 0.094(7) 0.057(6) 0.007(5) 0.000(4) -0.008(5)
O48 0.055(5) 0.098(7) 0.043(5) 0.015(5) 0.011(4) -0.013(5)
O49 0.042(5) 0.073(6) 0.047(5) -0.006(5) -0.003(4) 0.001(4)
O50 0.043(5) 0.076(6) 0.041(5) -0.005(4) -0.010(4) 0.008(4)
O51 0.049(5) 0.087(7) 0.053(5) -0.005(5) -0.004(4) 0.009(5)
O52 0.047(5) 0.090(7) 0.063(6) -0.006(5) 0.000(5) 0.008(5)
O53 0.049(5) 0.088(7) 0.052(5) -0.018(5) -0.005(4) 0.010(5)
O54 0.042(5) 0.085(7) 0.069(6) 0.005(5) 0.001(5) 0.008(5)
O55 0.056(6) 0.093(7) 0.069(6) -0.008(5) 0.008(5) -0.001(5)
O56 0.043(5) 0.100(7) 0.061(6) 0.006(5) 0.004(4) 0.008(5)
O57 0.045(5) 0.094(7) 0.043(5) -0.006(5) 0.007(4) 0.008(5)
O58 0.039(5) 0.087(6) 0.058(5) -0.017(5) 0.001(4) 0.002(5)
O59 0.038(5) 0.086(6) 0.049(5) -0.009(5) 0.013(4) -0.002(5)
O60 0.072(6) 0.117(8) 0.073(6) -0.011(6) 0.014(5) 0.010(6)
O61 0.066(6) 0.110(7) 0.067(6) -0.010(6) 0.001(5) 0.000(6)
O62 0.072(6) 0.095(7) 0.055(6) -0.004(5) 0.007(5) 0.002(6)
O63 0.050(5) 0.103(7) 0.038(5) -0.003(5) 0.007(4) 0.000(5)
O64 0.046(5) 0.080(6) 0.061(6) 0.003(5) 0.002(4) 0.005(5)
O65 0.041(5) 0.078(6) 0.059(5) 0.004(5) -0.003(4) 0.001(5)
O66 0.059(5) 0.071(6) 0.056(5) 0.003(5) 0.015(5) -0.002(5)
O67 0.053(5) 0.085(6) 0.044(5) 0.010(5) 0.013(4) -0.003(5)
O68 0.044(5) 0.079(6) 0.042(5) 0.008(4) -0.003(4) 0.002(5)
O69 0.043(5) 0.085(6) 0.039(5) 0.001(5) -0.003(4) 0.003(5)
O70 0.076(6) 0.094(7) 0.064(6) 0.004(5) 0.007(5) -0.004(6)
O71 0.067(6) 0.087(7) 0.058(6) 0.007(5) 0.008(5) 0.005(5)
O72 0.055(5) 0.102(7) 0.051(5) 0.005(5) -0.007(5) -0.001(5)
C1 0.058(8) 0.087(9) 0.077(8) -0.010(7) 0.017(7) -0.005(7)
C2 0.051(7) 0.067(8) 0.059(7) 0.004(7) 0.005(6) -0.006(6)
C3 0.048(7) 0.075(8) 0.062(7) 0.010(7) 0.003(6) -0.003(7)
C4 0.047(7) 0.086(9) 0.074(8) 0.003(7) 0.010(6) -0.003(7)
C5 0.058(8) 0.084(9) 0.071(8) -0.005(7) -0.009(7) -0.009(7)
C6 0.047(7) 0.067(8) 0.058(7) 0.007(6) 0.000(6) 0.011(6)
C7 0.043(7) 0.069(8) 0.059(7) 0.007(6) 0.001(6) -0.001(6)
C8 0.060(8) 0.078(8) 0.064(8) 0.004(7) -0.009(7) -0.006(7)
C9 0.058(7) 0.072(8) 0.043(7) -0.006(6) -0.005(6) -0.004(6)
C10 0.063(7) 0.084(8) 0.048(7) 0.000(7) -0.005(6) 0.001(7)
C11 0.072(8) 0.082(9) 0.053(7) -0.001(7) -0.003(6) 0.004(7)
C12 0.061(7) 0.080(8) 0.054(7) 0.002(7) 0.004(6) 0.007(7)
C13 0.050(7) 0.087(8) 0.053(7) 0.000(7) -0.002(6) 0.002(7)
C14 0.046(7) 0.070(8) 0.049(7) -0.009(6) 0.002(6) -0.003(6)
C15 0.040(6) 0.069(8) 0.045(7) -0.005(6) -0.003(5) 0.001(6)
C16 0.045(7) 0.063(8) 0.053(7) 0.001(6) 0.003(6) 0.005(6)
C17 0.053(7) 0.068(8) 0.060(7) 0.002(7) -0.001(6) -0.003(6)
C18 0.054(7) 0.075(8) 0.061(7) -0.002(7) -0.005(6) 0.003(7)
C19 0.056(7) 0.084(9) 0.059(7) -0.012(7) 0.005(6) 0.002(7)
C20 0.046(7) 0.075(8) 0.050(7) -0.003(6) -0.001(6) 0.002(6)
C21 0.045(7) 0.064(8) 0.050(7) -0.003(6) -0.007(6) 0.003(6)
C22 0.066(8) 0.083(8) 0.043(7) -0.012(6) 0.003(6) 0.000(7)
C23 0.068(8) 0.094(9) 0.064(8) 0.001(7) 0.003(7) 0.003(7)
C24 0.052(7) 0.084(9) 0.048(7) -0.001(7) 0.001(6) -0.003(7)
C25 0.068(8) 0.085(9) 0.051(7) 0.008(7) 0.000(6) 0.005(7)
C26 0.064(8) 0.090(9) 0.079(9) 0.001(7) 0.001(7) -0.018(7)
C27 0.061(8) 0.085(9) 0.070(8) 0.008(7) -0.009(7) -0.016(7)
C28 0.048(7) 0.062(8) 0.050(7) 0.008(6) -0.002(6) -0.008(6)
C29 0.045(7) 0.075(8) 0.043(7) 0.004(6) -0.005(6) -0.003(6)
C30 0.059(7) 0.060(8) 0.057(7) 0.001(6) -0.001(6) -0.006(6)
C31 0.050(7) 0.080(8) 0.047(7) -0.002(6) -0.005(6) -0.005(6)
C32 0.069(8) 0.093(9) 0.064(8) 0.001(7) 0.004(7) 0.012(7)
C33 0.071(8) 0.093(9) 0.061(8) 0.005(7) 0.001(7) 0.000(7)
C34 0.061(8) 0.096(9) 0.061(8) -0.011(7) -0.005(7) -0.001(7)
C35 0.060(8) 0.092(9) 0.058(8) -0.007(7) -0.003(6) 0.004(7)
C36 0.057(7) 0.086(8) 0.046(7) -0.009(6) 0.003(6) -0.001(7)
C37 0.047(7) 0.072(8) 0.065(8) -0.001(7) -0.004(6) 0.001(7)
C38 0.047(7) 0.069(8) 0.061(7) -0.004(7) 0.002(6) 0.003(6)
C39 0.084(9) 0.084(9) 0.074(8) -0.003(7) -0.003(7) 0.005(8)
C40 0.090(9) 0.094(10) 0.092(9) -0.011(8) 0.013(8) 0.007(8)
C41 0.078(9) 0.096(10) 0.095(9) -0.008(8) 0.009(8) 0.004(8)
C42 0.059(8) 0.079(9) 0.068(8) -0.001(7) 0.002(7) -0.006(7)
C43 0.050(7) 0.064(8) 0.060(7) -0.010(7) 0.003(6) -0.002(6)
C44 0.068(8) 0.098(9) 0.083(9) -0.020(8) 0.013(7) 0.003(7)
C45 0.056(7) 0.097(9) 0.058(8) 0.016(7) 0.016(6) -0.013(7)
C46 0.052(7) 0.085(9) 0.065(8) 0.008(7) -0.002(6) -0.013(7)
C47 0.097(10) 0.109(10) 0.098(10) -0.004(8) 0.009(8) -0.015(8)
C48 0.104(10) 0.110(10) 0.120(11) -0.009(9) 0.000(8) -0.040(8)
C49 0.102(10) 0.111(10) 0.098(10) -0.021(8) 0.006(8) -0.022(8)
C50 0.070(8) 0.086(9) 0.073(8) 0.000(7) -0.003(7) -0.016(7)
C51 0.057(7) 0.073(8) 0.052(7) 0.007(7) 0.001(6) -0.005(7)
C52 0.072(8) 0.077(8) 0.063(8) -0.015(7) 0.002(7) -0.006(7)
C53 0.068(8) 0.087(9) 0.079(9) -0.015(7) 0.009(7) -0.004(7)
C54 0.091(9) 0.115(10) 0.074(9) 0.017(8) 0.009(8) 0.010(8)
C55 0.113(11) 0.144(11) 0.102(11) -0.008(9) 0.009(8) 0.001(9)
C56 0.086(9) 0.123(10) 0.093(10) -0.021(8) 0.013(8) -0.025(8)
C57 0.097(10) 0.131(11) 0.092(10) -0.004(8) 0.008(8) -0.022(8)
C58 0.067(8) 0.090(9) 0.065(8) 0.008(7) 0.003(7) -0.001(7)
C59 0.061(8) 0.080(8) 0.055(7) 0.008(7) -0.002(6) 0.003(7)
C60 0.053(7) 0.086(9) 0.062(8) 0.005(7) 0.002(6) 0.012(7)
C61 0.057(8) 0.088(9) 0.076(8) 0.009(7) 0.003(7) 0.002(7)
C62 0.075(9) 0.094(9) 0.087(9) 0.006(8) -0.004(7) 0.016(7)
C63 0.058(7) 0.084(9) 0.068(8) 0.001(7) 0.013(7) 0.004(7)
C64 0.049(7) 0.079(8) 0.067(8) -0.006(7) 0.011(6) 0.004(7)
C65 0.036(6) 0.078(8) 0.056(7) -0.007(6) 0.002(6) 0.008(6)
C66 0.073(8) 0.103(9) 0.065(8) -0.003(7) 0.012(7) 0.012(7)
C67 0.070(8) 0.094(9) 0.075(8) 0.020(7) 0.013(7) -0.009(7)
C68 0.052(7) 0.075(8) 0.050(7) 0.003(6) 0.004(6) 0.000(6)
C69 0.061(8) 0.089(9) 0.063(8) 0.006(7) 0.014(7) -0.006(7)
C70 0.069(8) 0.097(9) 0.078(9) 0.016(7) 0.010(7) 0.004(7)
C71 0.064(8) 0.093(9) 0.077(8) 0.014(7) 0.008(7) 0.001(7)
C72 0.058(7) 0.070(8) 0.050(7) 0.001(6) 0.006(6) -0.004(7)
C73 0.050(7) 0.061(7) 0.046(7) 0.003(6) 0.005(6) -0.003(6)
C74 0.046(7) 0.068(8) 0.054(7) 0.001(6) 0.008(6) 0.004(6)
C75 0.038(6) 0.070(8) 0.045(7) 0.008(6) 0.004(5) -0.011(6)
C76 0.054(7) 0.084(8) 0.040(6) 0.006(6) 0.000(6) -0.015(7)
C77 0.051(7) 0.070(8) 0.045(7) 0.003(6) 0.000(6) -0.004(6)
C78 0.058(7) 0.079(8) 0.051(7) -0.004(6) 0.003(6) -0.015(7)
C79 0.048(7) 0.070(8) 0.047(7) 0.002(6) -0.001(6) -0.007(6)
C80 0.048(7) 0.068(8) 0.039(6) 0.001(6) -0.001(5) -0.005(6)
C81 0.052(7) 0.068(8) 0.050(7) -0.003(6) 0.001(6) 0.004(6)
C82 0.045(6) 0.063(8) 0.043(6) -0.005(6) 0.005(6) 0.001(6)
C83 0.044(7) 0.074(8) 0.061(7) -0.002(7) 0.005(6) 0.005(6)
C84 0.047(7) 0.078(8) 0.050(7) -0.006(6) 0.010(6) -0.001(6)
C85 0.044(6) 0.072(8) 0.043(6) -0.005(6) 0.005(6) -0.004(6)
C86 0.039(6) 0.077(8) 0.038(6) -0.004(6) 0.003(5) 0.002(6)
C87 0.046(7) 0.074(8) 0.041(6) 0.000(6) 0.003(6) -0.006(6)
C88 0.060(7) 0.079(8) 0.047(7) 0.006(6) 0.008(6) -0.002(7)
C89 0.067(8) 0.096(9) 0.044(7) 0.015(7) 0.010(6) -0.012(7)
C90 0.057(7) 0.075(8) 0.050(7) 0.007(6) -0.005(6) -0.005(7)
C91 0.062(8) 0.080(8) 0.059(7) 0.015(7) -0.002(6) -0.001(7)
C92 0.064(8) 0.086(9) 0.065(8) 0.014(7) -0.005(7) 0.001(7)
C93 0.061(8) 0.079(8) 0.070(8) 0.004(7) 0.000(7) -0.007(7)
C94 0.039(6) 0.071(8) 0.050(7) 0.003(6) -0.010(6) -0.001(6)
C95 0.042(6) 0.073(8) 0.042(6) -0.001(6) 0.000(5) -0.003(6)
C96 0.040(6) 0.081(8) 0.045(7) 0.001(6) 0.006(6) -0.003(6)
C97 0.033(6) 0.073(8) 0.043(6) 0.002(6) -0.002(5) -0.015(6)
C98 0.046(6) 0.072(8) 0.039(6) -0.001(6) 0.000(5) -0.011(6)
C99 0.050(7) 0.073(8) 0.053(7) 0.001(6) 0.001(6) -0.016(6)
C100 0.051(7) 0.062(7) 0.042(6) -0.003(6) 0.005(6) -0.010(6)
C101 0.047(7) 0.070(8) 0.047(7) 0.002(6) 0.000(6) -0.004(6)
C102 0.041(6) 0.067(8) 0.042(6) 0.006(6) -0.001(5) -0.002(6)
C103 0.053(7) 0.071(8) 0.048(7) 0.002(6) -0.002(6) -0.001(6)
C104 0.036(6) 0.060(7) 0.042(6) 0.009(6) 0.001(5) -0.005(6)
C105 0.038(6) 0.069(8) 0.058(7) 0.002(6) 0.000(6) 0.004(6)
C106 0.043(7) 0.068(8) 0.075(8) 0.010(7) 0.009(6) 0.003(6)
C107 0.050(7) 0.082(9) 0.061(7) 0.005(7) 0.003(6) 0.000(7)
C108 0.042(6) 0.067(8) 0.055(7) 0.006(6) 0.007(6) 0.004(6)
C109 0.035(6) 0.069(8) 0.044(6) -0.002(6) 0.002(5) 0.006(6)
C110 0.063(8) 0.079(8) 0.071(8) 0.012(7) 0.011(7) 0.001(7)
C111 0.078(8) 0.089(9) 0.070(8) 0.010(7) -0.009(7) 0.003(7)
C112 0.046(7) 0.072(8) 0.049(7) 0.005(6) -0.004(6) 0.002(6)
C113 0.055(7) 0.079(8) 0.061(8) 0.006(7) -0.008(6) -0.004(7)
C114 0.050(7) 0.078(8) 0.074(8) -0.006(7) 0.000(6) 0.003(7)
C115 0.046(7) 0.079(8) 0.063(8) 0.002(7) -0.007(6) -0.009(7)
C116 0.044(7) 0.069(8) 0.050(7) 0.000(6) -0.006(6) -0.008(6)
C117 0.035(6) 0.067(8) 0.055(7) 0.002(6) -0.003(6) -0.005(6)
C118 0.045(7) 0.068(8) 0.048(7) 0.003(6) 0.005(6) -0.005(6)
C119 0.050(7) 0.069(8) 0.055(7) 0.011(6) 0.011(6) -0.005(6)
C120 0.068(8) 0.089(9) 0.059(8) 0.013(7) -0.005(7) 0.000(7)
C121 0.068(8) 0.089(9) 0.066(8) 0.021(7) 0.003(7) 0.004(7)
C122 0.066(8) 0.090(9) 0.059(8) 0.004(7) -0.001(7) 0.009(7)
C123 0.063(8) 0.084(9) 0.066(8) 0.013(7) 0.006(7) 0.003(7)
C124 0.051(7) 0.077(8) 0.050(7) 0.003(6) -0.006(6) 0.011(6)
C125 0.052(7) 0.068(8) 0.065(8) -0.008(7) -0.013(6) -0.001(6)
C126 0.045(7) 0.069(8) 0.055(7) 0.003(6) 0.000(6) 0.000(6)
C127 0.063(8) 0.082(9) 0.067(8) -0.002(7) -0.001(7) -0.003(7)
C128 0.071(8) 0.085(9) 0.077(8) 0.010(7) -0.004(7) -0.006(7)
C129 0.070(8) 0.084(9) 0.060(8) -0.001(7) 0.008(7) -0.003(7)
C130 0.057(7) 0.080(8) 0.063(8) 0.006(7) 0.007(6) -0.002(7)
C131 0.041(6) 0.070(8) 0.048(7) 0.002(6) 0.010(6) -0.001(6)
C132 0.060(7) 0.079(8) 0.055(7) 0.005(7) 0.004(6) -0.004(7)
C133 0.135(12) 0.137(12) 0.135(12) 0.006(9) 0.009(9) -0.012(9)
C134 0.086(9) 0.084(9) 0.080(9) -0.002(7) 0.003(7) -0.008(8)
C135 0.078(9) 0.106(9) 0.065(8) -0.006(7) -0.014(7) -0.006(8)
C136 0.065(7) 0.066(8) 0.047(7) -0.008(6) -0.010(6) -0.008(7)
C137 0.071(8) 0.103(9) 0.081(9) -0.010(8) -0.019(7) 0.004(7)
C138 0.065(8) 0.078(8) 0.058(7) -0.006(7) 0.002(6) 0.004(7)
C139 0.053(7) 0.084(9) 0.076(8) -0.008(7) 0.014(7) -0.005(7)
C140 0.043(6) 0.059(7) 0.043(6) -0.007(6) -0.013(5) -0.011(6)
C141 0.079(9) 0.094(9) 0.079(9) 0.004(7) 0.022(7) 0.004(7)
C142 0.068(8) 0.078(8) 0.054(7) -0.003(7) 0.015(6) 0.009(7)
C143 0.081(9) 0.097(10) 0.099(10) -0.009(8) -0.007(8) 0.008(8)
C144 0.050(7) 0.068(8) 0.056(7) 0.001(6) 0.000(6) -0.009(6)
C145 0.061(8) 0.089(9) 0.070(8) -0.006(7) 0.005(7) 0.006(7)
C146 0.038(6) 0.066(8) 0.050(7) 0.007(6) 0.000(5) -0.007(6)
C147 0.064(8) 0.097(9) 0.079(9) 0.019(7) -0.007(7) -0.001(7)
C148 0.049(7) 0.086(8) 0.053(7) 0.001(7) 0.003(6) 0.010(7)
C149 0.067(8) 0.082(9) 0.067(8) -0.002(7) 0.016(7) -0.006(7)
C150 0.042(6) 0.067(8) 0.044(6) -0.003(6) 0.012(5) -0.007(6)
C151 0.067(8) 0.086(9) 0.077(8) 0.012(7) 0.003(7) 0.003(7)
C152 0.047(7) 0.060(7) 0.046(7) 0.006(6) 0.001(6) 0.002(6)
C153 0.086(9) 0.107(10) 0.110(10) -0.007(8) 0.015(8) -0.002(8)
C154 0.058(7) 0.082(8) 0.065(8) 0.003(7) -0.003(6) -0.005(7)
C155 0.066(8) 0.096(9) 0.067(8) 0.013(7) -0.004(7) -0.015(7)
C156 0.047(7) 0.071(8) 0.051(7) 0.014(6) -0.001(6) -0.007(6)
C157 0.046(7) 0.073(8) 0.064(7) -0.004(7) -0.019(6) -0.006(6)
C158 0.051(7) 0.071(8) 0.044(7) 0.001(6) 0.003(6) 0.006(6)
C159 0.064(8) 0.087(9) 0.062(8) -0.014(7) -0.003(7) 0.005(7)
C160 0.055(7) 0.077(8) 0.056(7) -0.013(7) -0.001(6) -0.002(7)
C161 0.066(8) 0.092(9) 0.089(9) 0.002(8) 0.006(7) -0.001(7)
C162 0.047(7) 0.064(8) 0.058(7) -0.009(6) 0.005(6) 0.002(6)
C163 0.052(7) 0.086(9) 0.068(8) -0.002(7) 0.007(6) -0.001(7)
C164 0.056(7) 0.074(8) 0.043(7) -0.008(6) 0.008(6) 0.001(6)
C165 0.061(8) 0.085(9) 0.075(8) 0.002(7) -0.003(7) 0.012(7)
C166 0.052(7) 0.070(8) 0.057(7) 0.004(6) -0.002(6) 0.010(6)
C167 0.141(13) 0.154(13) 0.146(13) -0.020(9) -0.002(9) 0.007(9)
C168 0.066(8) 0.097(9) 0.069(8) -0.005(7) 0.006(7) -0.003(7)
C169 0.069(8) 0.095(9) 0.064(8) -0.005(7) 0.000(7) 0.000(7)
C170 0.050(7) 0.082(8) 0.052(7) -0.003(7) 0.001(6) -0.002(7)
C171 0.094(10) 0.113(11) 0.118(11) 0.011(8) -0.003(8) -0.002(8)
C172 0.050(7) 0.060(8) 0.063(7) 0.018(6) 0.002(6) 0.004(6)
C173 0.076(8) 0.076(8) 0.061(8) 0.000(7) 0.020(7) -0.010(7)
C174 0.049(7) 0.068(8) 0.053(7) 0.004(6) 0.013(6) 0.002(6)
C175 0.060(7) 0.084(9) 0.060(8) 0.008(7) -0.015(6) -0.009(7)
C176 0.054(7) 0.062(8) 0.040(6) 0.007(6) 0.000(6) 0.005(6)
C177 0.055(7) 0.084(9) 0.069(8) 0.002(7) -0.013(6) 0.004(7)
C178 0.050(7) 0.071(8) 0.047(7) 0.012(6) 0.000(6) 0.009(6)
C179 0.100(9) 0.086(9) 0.083(9) -0.012(8) 0.014(8) 0.005(8)
C180 0.070(8) 0.071(8) 0.054(7) 0.018(7) 0.001(6) 0.005(7)
O73 0.074(7) 0.126(8) 0.086(7) 0.012(6) 0.003(6) 0.001(6)
O74 0.087(7) 0.121(8) 0.102(8) 0.017(7) -0.010(6) 0.000(7)
O75 0.054(8) 0.073(9) 0.046(8) -0.001(7) -0.008(7) 0.003(7)
O76 0.120(9) 0.132(9) 0.095(8) 0.006(7) 0.005(7) 0.001(7)
O77 0.117(9) 0.162(10) 0.128(9) 0.012(8) 0.001(7) 0.026(8)
O78 0.076(7) 0.104(8) 0.072(6) 0.007(6) -0.008(5) 0.001(6)
O79 0.117(9) 0.163(10) 0.121(9) 0.010(8) 0.005(7) 0.000(8)
O80 0.158(10) 0.159(10) 0.144(10) -0.006(8) -0.015(8) -0.002(8)
O81 0.104(8) 0.154(9) 0.123(9) 0.010(8) -0.001(7) 0.003(7)
O82 0.044(8) 0.084(10) 0.062(9) 0.000(8) -0.003(7) 0.009(7)
O83 0.099(11) 0.087(11) 0.101(11) 0.001(9) 0.012(9) -0.008(9)
O84 0.177(19) 0.186(19) 0.185(19) 0.005(10) 0.002(10) 0.004(10)
O85 0.138(14) 0.133(14) 0.135(14) 0.004(9) -0.006(9) -0.001(9)
O86 0.102(11) 0.083(10) 0.071(10) 0.014(8) -0.016(8) 0.002(8)
O87 0.122(13) 0.125(13) 0.120(13) -0.012(9) 0.007(9) 0.002(9)
O88 0.19(4) 0.19(4) 0.19(4) -0.001(10) -0.002(10) 0.005(10)
O89 0.30(3) 0.29(3) 0.30(3) 0.000(10) -0.002(10) 0.005(10)
O90 0.176(18) 0.176(18) 0.168(18) 0.001(10) 0.006(10) -0.006(10)
O91 0.15(3) 0.15(3) 0.15(3) -0.004(10) -0.001(10) -0.002(10)
O92 0.12(2) 0.12(2) 0.13(2) 0.005(10) -0.005(10) -0.004(10)
O93 0.28(3) 0.28(3) 0.29(3) -0.001(10) -0.007(10) 0.004(10)
O94 0.151(16) 0.146(15) 0.154(16) -0.003(10) -0.007(10) -0.020(10)
O95 0.22(2) 0.22(2) 0.22(2) 0.009(10) 0.012(10) -0.005(10)
O96 0.101(12) 0.118(12) 0.104(12) 0.007(9) 0.004(9) 0.002(9)
O97 0.083(16) 0.085(16) 0.076(16) -0.004(10) 0.002(10) 0.004(10)
O98 0.11(2) 0.11(2) 0.11(2) 0.004(10) 0.004(10) -0.001(10)
O99 0.087(17) 0.089(17) 0.081(17) 0.001(10) -0.002(10) 0.005(10)
O100 0.088(16) 0.080(16) 0.082(16) -0.006(10) -0.004(10) -0.005(10)
O101 0.13(2) 0.13(2) 0.13(2) 0.004(10) 0.000(10) 0.000(10)
O102 0.12(2) 0.12(2) 0.12(2) -0.003(10) -0.004(10) 0.003(10)
O103 0.17(3) 0.17(3) 0.17(3) -0.001(10) -0.003(10) 0.001(10)
O104 0.20(2) 0.20(2) 0.20(2) -0.002(10) -0.002(10) 0.007(10)
O105 0.19(4) 0.18(4) 0.19(4) 0.000(10) -0.004(10) -0.001(10)
O106 0.15(3) 0.15(3) 0.16(3) -0.005(10) -0.001(10) 0.002(10)
O107 0.18(3) 0.17(3) 0.17(3) 0.000(10) -0.003(10) -0.005(10)
C181 0.106(10) 0.119(11) 0.118(11) -0.008(9) -0.008(8) 0.003(8)
C182 0.140(13) 0.143(13) 0.141(13) -0.008(9) -0.011(9) -0.007(9)
C183 0.115(11) 0.132(11) 0.116(11) 0.016(9) -0.008(9) 0.002(9)
C184 0.146(13) 0.142(13) 0.141(13) 0.010(9) -0.002(9) 0.001(9)
C185 0.106(16) 0.111(16) 0.103(16) -0.002(10) -0.010(10) 0.008(10)
C186 0.119(12) 0.151(12) 0.129(12) -0.005(9) -0.004(9) 0.000(9)
C187 0.140(12) 0.138(12) 0.136(12) -0.001(9) -0.008(9) 0.000(9)
C189 0.164(14) 0.164(14) 0.154(14) 0.013(9) 0.004(9) -0.014(9)
C190 0.187(17) 0.200(17) 0.189(17) 0.015(10) -0.004(10) -0.001(10)
C191 0.112(16) 0.104(16) 0.100(16) -0.001(10) -0.009(10) 0.006(10)
C192 0.14(2) 0.15(2) 0.14(2) -0.003(10) -0.004(10) 0.003(10)
C193 0.17(2) 0.16(2) 0.16(2) 0.002(10) 0.000(10) -0.001(10)
C194 0.125(19) 0.125(19) 0.122(19) 0.001(10) 0.007(10) 0.005(10)
C195 0.14(2) 0.13(2) 0.14(2) -0.001(10) 0.008(10) 0.001(10)
C196 0.07(2) 0.07(2) 0.07(2) 0.005(10) -0.002(10) 0.004(10)
C197 0.093(14) 0.078(14) 0.080(13) 0.011(9) -0.006(9) -0.002(9)
C198 0.09(2) 0.09(2) 0.09(2) 0.004(10) 0.003(10) 0.008(10)
C199 0.21(3) 0.21(3) 0.21(3) -0.002(10) 0.002(10) -0.001(10)
C200 0.11(3) 0.11(3) 0.11(3) 0.004(10) 0.001(10) -0.005(10)
C202 0.12(3) 0.12(3) 0.12(3) -0.001(10) -0.003(10) 0.006(10)
C203 0.22(4) 0.22(4) 0.22(4) -0.006(10) -0.001(10) -0.001(10)
C204 0.13(4) 0.13(4) 0.13(4) 0.000(10) 0.001(10) 0.004(10)

loop_
_atom_type_symbol
_atom_type_description
_atom_type_scat_dispersion_real
_atom_type_scat_dispersion_imag
_atom_type_scat_source
C C 0.0033 0.0016 'International Tables Vol C Tables 4.2.6.8 and 6.1.1.4'
H H 0.0000 0.0000 'International Tables Vol C Tables 4.2.6.8 and 6.1.1.4'
N N 0.0061 0.0033 'International Tables Vol C Tables 4.2.6.8 and 6.1.1.4'
O O 0.0106 0.0060 'International Tables Vol C Tables 4.2.6.8 and 6.1.1.4'
Nd Nd -0.1943 3.0179 'International Tables Vol C Tables 4.2.6.8 and 6.1.1.4'
Cd Cd -0.8075 1.2024 'International Tables Vol C Tables 4.2.6.8 and 6.1.1.4'

loop_
_geom_angle_atom_site_label_1
_geom_angle_atom_site_label_2
_geom_angle_atom_site_label_3
_geom_angle
_geom_angle_site_symmetry_1
_geom_angle_site_symmetry_3
O67 Nd1 O15 85.9(3) . .
O67 Nd1 O65 73.9(3) . .
O15 Nd1 O65 78.4(3) . .
O67 Nd1 O19 119.0(3) . .
O15 Nd1 O19 127.1(3) . .
O65 Nd1 O19 149.8(3) . .
O67 Nd1 O68 140.5(3) . .
O15 Nd1 O68 108.0(3) . .
O65 Nd1 O68 73.1(3) . .
O19 Nd1 O68 82.5(3) . .
O67 Nd1 O50 81.4(3) . 14
O15 Nd1 O50 163.8(3) . 14
O65 Nd1 O50 88.4(3) . 14
O19 Nd1 O50 68.5(3) . 14
O68 Nd1 O50 76.4(3) . 14
O67 Nd1 N10 76.0(3) . .
O15 Nd1 N10 71.3(4) . .
O65 Nd1 N10 138.3(4) . .
O19 Nd1 N10 71.3(3) . .
O68 Nd1 N10 143.3(3) . .
O50 Nd1 N10 114.9(4) 14 .
O67 Nd1 O16 143.5(3) . .
O15 Nd1 O16 61.6(3) . .
O65 Nd1 O16 111.6(3) . .
O19 Nd1 O16 75.1(3) . .
O68 Nd1 O16 70.5(3) . .
O50 Nd1 O16 133.3(3) 14 .
N10 Nd1 O16 78.1(3) . .
O67 Nd1 Cd13 114.2(3) . .
O15 Nd1 Cd13 158.3(2) . .
O65 Nd1 Cd13 114.0(3) . .
O19 Nd1 Cd13 36.6(2) . .
O68 Nd1 Cd13 62.2(2) . .
O50 Nd1 Cd13 37.5(2) 14 .
N10 Nd1 Cd13 104.4(3) . .
O16 Nd1 Cd13 96.7(2) . .
O46 Nd2 O18 84.8(3) . .
O46 Nd2 O14 116.8(4) . .
O18 Nd2 O14 128.3(3) . .
O46 Nd2 O44 75.0(4) . .
O18 Nd2 O44 77.8(4) . .
O14 Nd2 O44 150.1(3) . .
O46 Nd2 O43 141.6(4) . .
O18 Nd2 O43 110.8(3) . .
O14 Nd2 O43 81.5(3) . .
O44 Nd2 O43 74.6(4) . .
O46 Nd2 O41 79.5(3) . .
O18 Nd2 O41 160.7(3) . .
O14 Nd2 O41 69.6(3) . .
O44 Nd2 O41 87.3(4) . .
O43 Nd2 O41 76.2(3) . .
O46 Nd2 N7 77.0(4) . .
O18 Nd2 N7 71.7(4) . .
O14 Nd2 N7 69.2(4) . .
O44 Nd2 N7 140.0(4) . .
O43 Nd2 N7 140.5(4) . .
O41 Nd2 N7 114.9(4) . .
O46 Nd2 O17 143.6(3) . .
O18 Nd2 O17 62.1(3) . .
O14 Nd2 O17 78.0(3) . .
O44 Nd2 O17 109.4(4) . .
O43 Nd2 O17 69.9(3) . .
O41 Nd2 O17 135.7(3) . .
N7 Nd2 O17 78.4(3) . .
O46 Nd2 Cd12 111.3(3) . .
O18 Nd2 Cd12 161.4(2) . .
O14 Nd2 Cd12 36.4(2) . .
O44 Nd2 Cd12 114.6(3) . .
O43 Nd2 Cd12 62.6(2) . .
O41 Nd2 Cd12 37.8(2) . .
N7 Nd2 Cd12 101.9(3) . .
O17 Nd2 Cd12 99.8(2) . .
O53 Nd3 O3 85.6(3) . .
O53 Nd3 O56 142.2(4) . .
O3 Nd3 O56 106.4(3) . .
O53 Nd3 O7 118.3(4) . .
O3 Nd3 O7 128.8(4) . .
O56 Nd3 O7 82.2(4) . .
O53 Nd3 O55 74.3(4) . .
O3 Nd3 O55 78.8(4) . .
O56 Nd3 O55 73.3(4) . .
O7 Nd3 O55 148.0(4) . .
O53 Nd3 O58 80.4(3) . .
O3 Nd3 O58 160.8(3) . .
O56 Nd3 O58 77.7(3) . .
O7 Nd3 O58 70.0(4) . .
O55 Nd3 O58 84.7(4) . .
O53 Nd3 O4 143.3(3) . .
O3 Nd3 O4 63.0(3) . .
O56 Nd3 O4 69.8(3) . .
O7 Nd3 O4 74.3(3) . .
O55 Nd3 O4 114.3(4) . .
O58 Nd3 O4 134.2(3) . .
O53 Nd3 N4 76.1(4) . .
O3 Nd3 N4 73.9(4) . .
O56 Nd3 N4 141.4(4) . .
O7 Nd3 N4 70.0(4) . .
O55 Nd3 N4 140.8(4) . .
O58 Nd3 N4 114.9(4) . .
O4 Nd3 N4 77.1(4) . .
O53 Nd3 Cd8 113.0(2) . .
O3 Nd3 Cd8 160.3(2) . .
O56 Nd3 Cd8 63.2(2) . .
O7 Nd3 Cd8 37.1(3) . .
O55 Nd3 Cd8 111.6(3) . .
O58 Nd3 Cd8 38.0(2) . .
O4 Nd3 Cd8 97.3(2) . .
N4 Nd3 Cd8 103.3(3) . .
O32 Nd4 O6 85.9(4) . .
O32 Nd4 O2 116.4(3) . .
O6 Nd4 O2 128.0(4) . .
O32 Nd4 O34 75.3(4) . .
O6 Nd4 O34 78.5(4) . .
O2 Nd4 O34 149.7(4) . .
O32 Nd4 O29 141.7(4) . .
O6 Nd4 O29 108.1(4) . .
O2 Nd4 O29 83.4(3) . .
O34 Nd4 O29 73.1(4) . .
O32 Nd4 O31 80.6(4) . .
O6 Nd4 O31 160.4(3) . .
O2 Nd4 O31 71.2(3) . .
O34 Nd4 O31 84.3(4) . .
O29 Nd4 O31 75.4(4) . .
O32 Nd4 O5 143.3(4) . .
O6 Nd4 O5 62.4(3) . .
O2 Nd4 O5 75.6(3) . .
O34 Nd4 O5 112.7(3) . .
O29 Nd4 O5 70.6(4) . .
O31 Nd4 O5 134.5(3) . .
O32 Nd4 N1 75.0(4) . .
O6 Nd4 N1 72.1(4) . .
O2 Nd4 N1 70.1(4) . .
O34 Nd4 N1 139.2(4) . .
O29 Nd4 N1 142.8(4) . .
O31 Nd4 N1 117.3(4) . .
O5 Nd4 N1 77.8(4) . .
O32 Nd4 Cd10 111.9(3) . .
O6 Nd4 Cd10 160.5(2) . .
O2 Nd4 Cd10 37.6(3) . .
O34 Nd4 Cd10 112.7(3) . .
O29 Nd4 Cd10 63.1(3) . .
O31 Nd4 Cd10 38.2(2) . .
O5 Nd4 Cd10 98.1(2) . .
N1 Nd4 Cd10 103.9(3) . .
O35 Cd5 O6 107.2(4) . .
O35 Cd5 O33 92.4(4) . .
O6 Cd5 O33 96.5(4) . .
O35 Cd5 N3 168.5(4) . .
O6 Cd5 N3 79.0(4) . .
O33 Cd5 N3 96.5(4) . .
O35 Cd5 O40 87.7(4) . .
O6 Cd5 O40 161.1(4) . .
O33 Cd5 O40 94.5(3) . .
N3 Cd5 O40 84.4(4) . .
O35 Cd5 O36 83.5(4) . .
O6 Cd5 O36 83.1(3) . .
O33 Cd5 O36 175.5(4) . .
N3 Cd5 O36 87.8(4) . .
O40 Cd5 O36 87.1(3) . .
O54 Cd6 O52 90.7(4) . .
O54 Cd6 O3 110.1(4) . .
O52 Cd6 O3 95.4(4) . .
O54 Cd6 N2 167.2(4) . .
O52 Cd6 N2 97.8(4) . .
O3 Cd6 N2 78.7(4) . .
O54 Cd6 O49 85.5(4) . .
O52 Cd6 O49 93.6(3) . .
O3 Cd6 O49 161.9(3) . .
N2 Cd6 O49 84.5(4) . .
O54 Cd6 O51 83.8(4) . .
O52 Cd6 O51 174.0(4) . .
O3 Cd6 O51 84.4(3) . .
N2 Cd6 O51 88.0(4) . .
O49 Cd6 O51 88.3(3) . .
O45 Cd7 O47 92.3(4) . .
O45 Cd7 O18 106.4(4) . .
O47 Cd7 O18 96.9(4) . .
O45 Cd7 N9 169.6(4) . .
O47 Cd7 N9 96.4(4) . .
O18 Cd7 N9 78.2(4) . .
O45 Cd7 O30 88.3(4) . 14
O47 Cd7 O30 92.3(4) . 14
O18 Cd7 O30 162.2(3) . 14
N9 Cd7 O30 85.6(4) . 14
O45 Cd7 O48 84.9(4) . .
O47 Cd7 O48 176.6(4) . .
O18 Cd7 O48 85.9(3) . .
N9 Cd7 O48 86.2(4) . .
O30 Cd7 O48 85.6(3) 14 .
O11 Cd8 N6 83.3(4) . .
O11 Cd8 O57 76.6(4) . .
N6 Cd8 O57 159.8(4) . .
O11 Cd8 O7 149.5(4) . .
N6 Cd8 O7 97.5(4) . .
O57 Cd8 O7 99.2(4) . .
O11 Cd8 O58 135.3(4) . .
N6 Cd8 O58 107.5(4) . .
O57 Cd8 O58 88.0(4) . .
O7 Cd8 O58 73.7(4) . .
O11 Cd8 O8 84.5(4) . .
N6 Cd8 O8 84.5(4) . .
O57 Cd8 O8 92.3(4) . .
O7 Cd8 O8 65.4(4) . .
O58 Cd8 O8 138.6(3) . .
O11 Cd8 Nd3 155.6(3) . .
N6 Cd8 Nd3 121.0(3) . .
O57 Cd8 Nd3 79.2(2) . .
O7 Cd8 Nd3 38.8(3) . .
O58 Cd8 Nd3 40.4(2) . .
O8 Cd8 Nd3 99.1(2) . .
O37 Cd9 O10 144.4(4) . .
O37 Cd9 O38 104.7(4) . .
O10 Cd9 O38 100.8(4) . .
O37 Cd9 O42 112.0(4) . .
O10 Cd9 O42 76.0(3) . .
O38 Cd9 O42 118.0(4) . .
O37 Cd9 O36 54.4(3) . .
O10 Cd9 O36 93.5(3) . .
O38 Cd9 O36 154.6(3) . .
O42 Cd9 O36 85.7(3) . .
O37 Cd9 O9 95.3(4) . .
O10 Cd9 O9 67.3(3) . .
O38 Cd9 O9 76.0(4) . .
O42 Cd9 O9 142.8(3) . .
O36 Cd9 O9 90.7(4) . .
O37 Cd9 O39 88.0(4) . .
O10 Cd9 O39 127.4(4) . .
O38 Cd9 O39 54.5(4) . .
O42 Cd9 O39 78.4(3) . .
O36 Cd9 O39 129.3(3) . .
O9 Cd9 O39 129.3(4) . .
O37 Cd9 C148 97.4(3) . .
O10 Cd9 C148 116.3(3) . .
O38 Cd9 C148 27.6(4) . .
O42 Cd9 C148 98.0(3) . .
O36 Cd9 C148 150.0(4) . .
O9 Cd9 C148 103.2(4) . .
O39 Cd9 C148 26.9(4) . .
O22 Cd10 N11 83.7(4) 14 14
O22 Cd10 O28 76.6(4) 14 .
N11 Cd10 O28 160.1(4) 14 .
O22 Cd10 O2 148.9(4) 14 .
N11 Cd10 O2 96.1(4) 14 .
O28 Cd10 O2 99.4(4) . .
O22 Cd10 O31 135.4(4) 14 .
N11 Cd10 O31 107.8(4) 14 .
O28 Cd10 O31 88.5(4) . .
O2 Cd10 O31 74.4(4) . .
O22 Cd10 O1 82.9(4) 14 .
N11 Cd10 O1 87.2(4) 14 .
O28 Cd10 O1 87.8(4) . .
O2 Cd10 O1 66.0(3) . .
O31 Cd10 O1 139.0(4) . .
O22 Cd10 Nd4 157.0(3) 14 .
N11 Cd10 Nd4 119.3(3) 14 .
O28 Cd10 Nd4 80.5(3) . .
O2 Cd10 Nd4 38.4(2) . .
O31 Cd10 Nd4 40.9(3) . .
O1 Cd10 Nd4 98.3(3) . .
O22 Cd11 O27 144.7(4) 14 .
O22 Cd11 O28 75.2(4) 14 .
O27 Cd11 O28 117.5(4) . .
O22 Cd11 O25 95.9(4) 14 .
O27 Cd11 O25 108.3(4) . .
O28 Cd11 O25 109.9(4) . .
O22 Cd11 O48 94.6(3) 14 14
O27 Cd11 O48 55.4(3) . 14
O28 Cd11 O48 88.7(4) . 14
O25 Cd11 O48 160.4(4) . 14
O22 Cd11 O21 67.1(4) 14 14
O27 Cd11 O21 92.1(4) . 14
O28 Cd11 O21 142.1(4) . 14
O25 Cd11 O21 79.1(4) . 14
O48 Cd11 O21 89.9(4) 14 14
O22 Cd11 O26 127.6(4) 14 .
O27 Cd11 O26 87.7(4) . .
O28 Cd11 O26 77.5(4) . .
O25 Cd11 O26 53.9(4) . .
O48 Cd11 O26 128.5(4) 14 .
O21 Cd11 O26 129.9(4) 14 .
O22 Cd11 C136 121.2(3) 14 .
O27 Cd11 C136 27.5(3) . .
O28 Cd11 C136 103.3(4) . .
O25 Cd11 C136 135.3(3) . .
O48 Cd11 C136 28.0(3) 14 .
O21 Cd11 C136 92.6(4) 14 .
O26 Cd11 C136 108.1(3) . .
O10 Cd12 N5 82.0(4) . .
O10 Cd12 O42 77.1(3) . .
N5 Cd12 O42 158.9(4) . .
O10 Cd12 O14 149.4(4) . .
N5 Cd12 O14 98.4(4) . .
O42 Cd12 O14 98.6(3) . .
O10 Cd12 O41 136.2(4) . .
N5 Cd12 O41 109.6(4) . .
O42 Cd12 O41 87.3(4) . .
O14 Cd12 O41 72.8(3) . .
O10 Cd12 O13 83.0(3) . .
N5 Cd12 O13 88.0(4) . .
O42 Cd12 O13 87.3(4) . .
O14 Cd12 O13 66.5(3) . .
O41 Cd12 O13 137.6(3) . .
O10 Cd12 Nd2 156.3(3) . .
N5 Cd12 Nd2 121.7(3) . .
O42 Cd12 Nd2 79.3(2) . .
O14 Cd12 Nd2 37.9(3) . .
O41 Cd12 Nd2 39.9(2) . .
O13 Cd12 Nd2 97.8(2) . .
O69 Cd13 O23 76.1(4) . .
O69 Cd13 N12 156.9(4) . .
O23 Cd13 N12 81.7(4) . .
O69 Cd13 O19 100.0(3) . .
O23 Cd13 O19 150.1(3) . .
N12 Cd13 O19 96.0(4) . .
O69 Cd13 O50 89.8(3) . 14
O23 Cd13 O50 136.8(3) . 14
N12 Cd13 O50 111.1(4) . 14
O19 Cd13 O50 71.9(3) . 14
O69 Cd13 O20 88.5(3) . .
O23 Cd13 O20 84.8(3) . .
N12 Cd13 O20 83.1(4) . .
O19 Cd13 O20 65.4(3) . .
O50 Cd13 O20 136.2(3) 14 .
O69 Cd13 Nd1 80.3(3) . .
O23 Cd13 Nd1 156.3(2) . .
N12 Cd13 Nd1 122.0(3) . .
O19 Cd13 Nd1 37.8(2) . .
O50 Cd13 Nd1 40.1(2) 14 .
O20 Cd13 Nd1 96.7(2) . .
O64 Cd14 O15 108.9(4) . .
O64 Cd14 N8 168.9(4) . .
O15 Cd14 N8 79.9(4) . .
O64 Cd14 O66 90.1(4) . .
O15 Cd14 O66 94.7(3) . .
N8 Cd14 O66 96.0(4) . .
O64 Cd14 O59 88.3(4) . .
O15 Cd14 O59 157.8(4) . .
N8 Cd14 O59 81.6(4) . .
O66 Cd14 O59 99.2(3) . .
O64 Cd14 O63 84.7(4) . .
O15 Cd14 O63 82.4(3) . .
N8 Cd14 O63 89.9(4) . .
O66 Cd14 O63 172.9(4) . .
O59 Cd14 O63 85.5(3) . .
O23 Cd15 O71 98.2(4) . .
O23 Cd15 O69 75.1(3) . .
O71 Cd15 O69 106.1(4) . .
O23 Cd15 O72 142.1(4) . .
O71 Cd15 O72 109.6(4) . .
O69 Cd15 O72 118.8(4) . .
O23 Cd15 O51 93.7(3) . 14
O71 Cd15 O51 163.5(4) . 14
O69 Cd15 O51 87.9(3) . 14
O72 Cd15 O51 54.8(4) . 14
O23 Cd15 O24 67.4(3) . .
O71 Cd15 O24 83.7(4) . .
O69 Cd15 O24 142.3(3) . .
O72 Cd15 O24 90.0(4) . .
O51 Cd15 O24 90.5(3) 14 .
O23 Cd15 O70 133.8(4) . .
O71 Cd15 O70 53.8(4) . .
O69 Cd15 O70 79.0(4) . .
O72 Cd15 O70 84.0(4) . .
O51 Cd15 O70 123.0(4) 14 .
O24 Cd15 O70 131.2(3) . .
O23 Cd15 C178 119.7(3) . .
O71 Cd15 C178 136.8(3) . .
O69 Cd15 C178 103.1(3) . .
O72 Cd15 C178 27.3(3) . .
O51 Cd15 C178 27.7(3) 14 .
O24 Cd15 C178 92.1(3) . .
O70 Cd15 C178 103.0(3) . .
O60 Cd16 O11 97.0(4) . .
O60 Cd16 O57 94.7(4) . .
O11 Cd16 O57 75.3(3) . .
O60 Cd16 O62 114.5(4) . .
O11 Cd16 O62 142.2(4) . .
O57 Cd16 O62 119.8(4) . .
O60 Cd16 O63 168.2(4) . .
O11 Cd16 O63 94.8(4) . .
O57 Cd16 O63 87.9(4) . .
O62 Cd16 O63 54.8(4) . .
O60 Cd16 O12 87.6(4) . .
O11 Cd16 O12 67.3(3) . .
O57 Cd16 O12 142.5(4) . .
O62 Cd16 O12 92.6(4) . .
O63 Cd16 O12 97.3(4) . .
C8 N1 C9 114.0(14) . .
C8 N1 Nd4 127.4(12) . .
C9 N1 Nd4 118.3(9) . .
C15 N2 C14 116.5(12) . .
C15 N2 Cd6 125.4(9) . .
C14 N2 Cd6 118.1(9) . .
C30 N3 C31 114.8(14) . .
C30 N3 Cd5 125.4(11) . .
C31 N3 Cd5 119.3(10) . .
C37 N4 C36 114.1(14) . .
C37 N4 Nd3 128.5(11) . .
C36 N4 Nd3 116.9(10) . .
C52 N5 C53 118.3(15) . .
C52 N5 Cd12 125.6(12) . .
C53 N5 Cd12 116.0(10) . .
C59 N6 C58 116.3(14) . .
C59 N6 Cd8 126.4(11) . .
C58 N6 Cd8 117.0(10) . .
C74 N7 C75 114.5(9) . .
C74 N7 Nd2 126.0(7) . .
C75 N7 Nd2 118.4(7) . .
C81 N8 C80 114.4(9) . .
C81 N8 Cd14 125.2(7) . .
C80 N8 Cd14 120.1(6) . .
C96 N9 C97 117.3(9) . .
C96 N9 Cd7 123.8(7) . .
C97 N9 Cd7 118.8(7) . .
C103 N10 C102 113.7(9) . .
C103 N10 Nd1 125.4(7) . .
C102 N10 Nd1 119.6(6) . .
C118 N11 C119 118.3(9) . .
C118 N11 Cd10 125.1(7) . 14
C119 N11 Cd10 116.4(7) . 14
C118 N11 H11A 120.9 . .
C119 N11 H11A 120.9 . .
Cd10 N11 H11A 5.7 14 .
C125 N12 C124 119.5(9) . .
C125 N12 Cd13 125.3(7) . .
C124 N12 Cd13 114.7(7) . .
C2 O1 C1 117.4(12) . .
C2 O1 Cd10 113.1(8) . .
C1 O1 Cd10 123.1(9) . .
C7 O2 Cd10 120.1(9) . .
C7 O2 Nd4 134.3(10) . .
Cd10 O2 Nd4 104.0(4) . .
C21 O3 Cd6 124.1(9) . .
C21 O3 Nd3 122.5(9) . .
Cd6 O3 Nd3 113.3(4) . .
C20 O4 C22 116.9(11) . .
C20 O4 Nd3 114.5(8) . .
C22 O4 Nd3 127.6(8) . .
C24 O5 C23 119.9(12) . .
C24 O5 Nd4 114.9(8) . .
C23 O5 Nd4 124.1(10) . .
C29 O6 Cd5 122.3(9) . .
C29 O6 Nd4 123.7(9) . .
Cd5 O6 Nd4 114.0(4) . .
C43 O7 Cd8 120.9(9) . .
C43 O7 Nd3 133.9(9) . .
Cd8 O7 Nd3 104.1(5) . .
C42 O8 C44 115.7(13) . .
C42 O8 Cd8 114.5(9) . .
C44 O8 Cd8 124.3(10) . .
C46 O9 C45 115.0(13) . .
C46 O9 Cd9 114.5(9) . .
C45 O9 Cd9 119.4(9) . .
C51 O10 Cd12 132.2(9) . .
C51 O10 Cd9 121.7(9) . .
Cd12 O10 Cd9 104.5(4) . .
C65 O11 Cd8 129.9(7) . .
C65 O11 Cd16 123.9(7) . .
Cd8 O11 Cd16 104.9(4) . .
C64 O12 C66 117.9(10) . .
C64 O12 Cd16 116.6(6) . .
C66 O12 Cd16 121.7(8) . .
C68 O13 C67 116.3(10) . .
C68 O13 Cd12 115.5(6) . .
C67 O13 Cd12 127.2(8) . .
C73 O14 Cd12 121.8(6) . .
C73 O14 Nd2 128.5(6) . .
Cd12 O14 Nd2 105.7(4) . .
C87 O15 Cd14 120.3(6) . .
C87 O15 Nd1 125.6(6) . .
Cd14 O15 Nd1 114.0(4) . .
C86 O16 C88 116.5(9) . .
C86 O16 Nd1 114.6(6) . .
C88 O16 Nd1 128.4(7) . .
C90 O17 C89 115.3(9) . .
C90 O17 Nd2 113.6(6) . .
C89 O17 Nd2 128.2(7) . .
C95 O18 Cd7 123.2(7) . .
C95 O18 Nd2 122.7(7) . .
Cd7 O18 Nd2 114.0(4) . .
C109 O19 Cd13 122.6(7) . .
C109 O19 Nd1 128.2(7) . .
Cd13 O19 Nd1 105.6(3) . .
C108 O20 C110 117.3(9) . .
C108 O20 Cd13 115.3(6) . .
C110 O20 Cd13 124.2(7) . .
C112 O21 C111 115.0(10) . .
C112 O21 Cd11 117.9(6) . 14
C111 O21 Cd11 118.5(8) . 14
C117 O22 Cd10 131.7(7) . 14
C117 O22 Cd11 122.5(7) . 14
Cd10 O22 Cd11 105.4(4) 14 14
C131 O23 Cd13 132.6(7) . .
C131 O23 Cd15 120.6(6) . .
Cd13 O23 Cd15 105.1(4) . .
C130 O24 C132 118.4(10) . .
C130 O24 Cd15 114.3(7) . .
C132 O24 Cd15 120.0(7) . .
C134 O25 Cd11 97.3(9) . .
C134 O26 Cd11 83.7(9) . .
C136 O27 Cd11 95.1(7) . .
C138 O28 Cd10 122.6(8) . .
C138 O28 Cd11 133.5(8) . .
Cd10 O28 Cd11 102.8(4) . .
C138 O29 Nd4 143.1(8) . .
C140 O30 Cd7 133.2(6) . 14
C140 O31 Cd10 102.9(6) . .
C140 O31 Nd4 144.9(6) . .
Cd10 O31 Nd4 100.8(4) . .
C142 O32 Nd4 139.2(8) . .
C142 O33 Cd5 128.5(7) . .
C144 O34 Nd4 163.1(8) . .
C144 O35 Cd5 112.3(7) . .
C146 O36 Cd5 133.4(7) . .
C146 O36 Cd9 91.4(7) . .
Cd5 O36 Cd9 135.0(4) . .
C146 O37 Cd9 98.8(7) . .
C148 O38 Cd9 94.9(8) . .
C148 O39 Cd9 85.7(7) . .
C152 O40 Cd5 127.8(7) . .
C152 O41 Cd12 104.4(6) . .
C152 O41 Nd2 143.2(7) . .
Cd12 O41 Nd2 102.3(4) . .
C150 O42 Cd12 123.3(6) . .
C150 O42 Cd9 134.1(6) . .
Cd12 O42 Cd9 102.3(4) . .
C150 O43 Nd2 142.6(7) . .
C154 O44 Nd2 162.8(8) . .
C154 O45 Cd7 111.7(8) . .
C156 O46 Nd2 142.3(7) . .
C156 O47 Cd7 128.5(7) . .
C136 O48 Cd7 134.8(7) 14 .
C136 O48 Cd11 89.5(7) 14 14
Cd7 O48 Cd11 135.6(4) . 14
C158 O49 Cd6 132.9(7) . .
C158 O50 Cd13 101.9(7) . 14
C158 O50 Nd1 143.7(7) . 14
Cd13 O50 Nd1 102.3(3) 14 14
C178 O51 Cd6 134.7(7) 14 .
C178 O51 Cd15 90.2(7) 14 14
Cd6 O51 Cd15 135.1(4) . 14
C160 O52 Cd6 130.9(7) . .
C160 O53 Nd3 140.0(7) . .
C162 O54 Cd6 108.6(7) . .
C162 O55 Nd3 166.2(8) . .
C166 O56 Nd3 139.6(7) . .
C166 O57 Cd8 122.3(7) . .
C166 O57 Cd16 133.1(7) . .
Cd8 O57 Cd16 103.2(4) . .
C164 O58 Cd8 105.9(7) . .
C164 O58 Nd3 141.3(7) . .
Cd8 O58 Nd3 101.6(4) . .
C164 O59 Cd14 132.0(7) . .
C168 O60 Cd16 98.3(8) . .
C170 O62 Cd16 96.0(7) . .
C170 O63 Cd16 91.1(8) . .
C170 O63 Cd14 133.4(8) . .
Cd16 O63 Cd14 135.5(5) . .
C172 O64 Cd14 109.6(7) . .
C172 O65 Nd1 166.7(8) . .
C174 O66 Cd14 132.2(7) . .
C174 O67 Nd1 141.3(7) . .
C176 O68 Nd1 143.9(7) . .
C176 O69 Cd13 121.4(6) . .
C176 O69 Cd15 133.9(6) . .
Cd13 O69 Cd15 103.7(4) . .
C180 O70 Cd15 85.3(8) . .
C180 O71 Cd15 97.2(7) . .
C178 O72 Cd15 95.2(6) . .
O1 C1 H1A 109.5 . .
O1 C1 H1B 109.5 . .
H1A C1 H1B 109.5 . .
O1 C1 H1C 109.5 . .
H1A C1 H1C 109.5 . .
H1B C1 H1C 109.5 . .
O1 C2 C3 124.1(15) . .
O1 C2 C7 114.1(13) . .
C3 C2 C7 121.8(15) . .
C2 C3 C4 120.4(16) . .
C2 C3 H3A 119.8 . .
C4 C3 H3A 119.8 . .
C3 C4 C5 121.4(15) . .
C3 C4 H4A 119.3 . .
C5 C4 H4A 119.3 . .
C6 C5 C4 115.3(16) . .
C6 C5 H5A 122.4 . .
C4 C5 H5A 122.4 . .
C7 C6 C5 125.2(15) . .
C7 C6 C8 121.8(14) . .
C5 C6 C8 112.9(15) . .
O2 C7 C6 125.0(14) . .
O2 C7 C2 119.2(14) . .
C6 C7 C2 115.8(14) . .
N1 C8 C6 127.3(16) . .
N1 C8 H8A 116.3 . .
C6 C8 H8A 116.3 . .
N1 C9 C10 107.4(13) . .
N1 C9 H9A 110.2 . .
C10 C9 H9A 110.2 . .
N1 C9 H9B 110.2 . .
C10 C9 H9B 110.2 . .
H9A C9 H9B 108.5 . .
C9 C10 C11 112.5(13) . .
C9 C10 H10A 109.1 . .
C11 C10 H10A 109.1 . .
C9 C10 H10B 109.1 . .
C11 C10 H10B 109.1 . .
H10A C10 H10B 107.8 . .
C10 C11 C12 109.2(13) . .
C10 C11 H11B 109.8 . .
C12 C11 H11B 109.8 . .
C10 C11 H11C 109.8 . .
C12 C11 H11C 109.8 . .
H11B C11 H11C 108.3 . .
C13 C12 C11 111.8(13) . .
C13 C12 H12A 109.3 . .
C11 C12 H12A 109.3 . .
C13 C12 H12B 109.3 . .
C11 C12 H12B 109.3 . .
H12A C12 H12B 107.9 . .
C14 C13 C12 111.5(13) . .
C14 C13 H13A 109.3 . .
C12 C13 H13A 109.3 . .
C14 C13 H13B 109.3 . .
C12 C13 H13B 109.3 . .
H13A C13 H13B 108.0 . .
N2 C14 C13 109.0(12) . .
N2 C14 H14A 109.9 . .
C13 C14 H14A 109.9 . .
N2 C14 H14B 109.9 . .
C13 C14 H14B 109.9 . .
H14A C14 H14B 108.3 . .
N2 C15 C16 127.5(14) . .
N2 C15 H15A 116.3 . .
C16 C15 H15A 116.3 . .
C21 C16 C17 119.6(14) . .
C21 C16 C15 125.0(14) . .
C17 C16 C15 115.4(13) . .
C18 C17 C16 121.1(15) . .
C18 C17 H17A 119.4 . .
C16 C17 H17A 119.4 . .
C17 C18 C19 119.6(16) . .
C17 C18 H18A 120.2 . .
C19 C18 H18A 120.2 . .
C20 C19 C18 118.9(15) . .
C20 C19 H19A 120.5 . .
C18 C19 H19A 120.5 . .
C19 C20 C21 123.6(14) . .
C19 C20 O4 124.2(14) . .
C21 C20 O4 112.2(13) . .
O3 C21 C20 118.3(13) . .
O3 C21 C16 124.5(14) . .
C20 C21 C16 117.1(14) . .
O4 C22 H22A 109.5 . .
O4 C22 H22B 109.5 . .
H22A C22 H22B 109.5 . .
O4 C22 H22C 109.5 . .
H22A C22 H22C 109.5 . .
H22B C22 H22C 109.5 . .
O5 C23 H23A 109.5 . .
O5 C23 H23B 109.5 . .
H23A C23 H23B 109.5 . .
O5 C23 H23C 109.5 . .
H23A C23 H23C 109.5 . .
H23B C23 H23C 109.5 . .
C25 C24 O5 127.1(15) . .
C25 C24 C29 118.6(17) . .
O5 C24 C29 114.3(14) . .
C26 C25 C24 123.2(17) . .
C26 C25 H25A 118.4 . .
C24 C25 H25A 118.4 . .
C25 C26 C27 118.9(17) . .
C25 C26 H26A 120.5 . .
C27 C26 H26A 120.5 . .
C26 C27 C28 119.8(17) . .
C26 C27 H27A 107.4 . .
C28 C27 H27A 107.4 . .
C26 C27 H27B 107.4 . .
C28 C27 H27B 107.4 . .
H27A C27 H27B 106.9 . .
C29 C28 C27 119.8(15) . .
C29 C28 C30 125.9(14) . .
C27 C28 C30 114.1(15) . .
C28 C29 O6 125.3(14) . .
C28 C29 C24 119.5(15) . .
O6 C29 C24 115.2(15) . .
N3 C30 C28 125.4(15) . .
N3 C30 H30A 117.3 . .
C28 C30 H30A 117.3 . .
N3 C31 C32 109.2(13) . .
N3 C31 H31A 109.8 . .
C32 C31 H31A 109.8 . .
N3 C31 H31B 109.8 . .
C32 C31 H31B 109.8 . .
H31A C31 H31B 108.3 . .
C31 C32 C33 109.7(14) . .
C31 C32 H32A 109.7 . .
C33 C32 H32A 109.7 . .
C31 C32 H32B 109.7 . .
C33 C32 H32B 109.7 . .
H32A C32 H32B 108.2 . .
C34 C33 C32 111.9(15) . .
C34 C33 H33A 109.2 . .
C32 C33 H33A 109.2 . .
C34 C33 H33B 109.2 . .
C32 C33 H33B 109.2 . .
H33A C33 H33B 107.9 . .
C33 C34 C35 109.0(15) . .
C33 C34 H34A 109.9 . .
C35 C34 H34A 109.9 . .
C33 C34 H34B 109.9 . .
C35 C34 H34B 109.9 . .
H34A C34 H34B 108.3 . .
C36 C35 C34 112.9(14) . .
C36 C35 H35A 109.0 . .
C34 C35 H35A 109.0 . .
C36 C35 H35B 109.0 . .
C34 C35 H35B 109.0 . .
H35A C35 H35B 107.8 . .
C35 C36 N4 108.1(13) . .
C35 C36 H36A 110.1 . .
N4 C36 H36A 110.1 . .
C35 C36 H36B 110.1 . .
N4 C36 H36B 110.1 . .
H36A C36 H36B 108.4 . .
N4 C37 C38 128.6(16) . .
N4 C37 H37A 115.7 . .
C38 C37 H37A 115.7 . .
C39 C38 C43 120.8(15) . .
C39 C38 C37 118.6(16) . .
C43 C38 C37 120.6(15) . .
C38 C39 C40 124.9(19) . .
C38 C39 H39A 106.1 . .
C40 C39 H39A 106.1 . .
C38 C39 H39B 106.1 . .
C40 C39 H39B 106.1 . .
H39A C39 H39B 106.3 . .
C39 C40 C41 114(2) . .
C39 C40 H40A 122.8 . .
C41 C40 H40A 122.8 . .
C42 C41 C40 123.5(19) . .
C42 C41 H41A 118.2 . .
C40 C41 H41A 118.2 . .
C41 C42 O8 126.3(17) . .
C41 C42 C43 122.9(17) . .
O8 C42 C43 110.7(15) . .
O7 C43 C42 121.8(14) . .
O7 C43 C38 124.8(14) . .
C42 C43 C38 113.4(15) . .
O8 C44 H44A 109.5 . .
O8 C44 H44B 109.5 . .
H44A C44 H44B 109.5 . .
O8 C44 H44C 109.5 . .
H44A C44 H44C 109.5 . .
H44B C44 H44C 109.5 . .
O9 C45 H45A 109.5 . .
O9 C45 H45B 109.5 . .
H45A C45 H45B 109.5 . .
O9 C45 H45C 109.5 . .
H45A C45 H45C 109.5 . .
H45B C45 H45C 109.5 . .
C47 C46 O9 124.1(16) . .
C47 C46 C51 122.1(18) . .
O9 C46 C51 113.8(14) . .
C48 C47 C46 119(2) . .
C48 C47 H47A 120.5 . .
C46 C47 H47A 120.5 . .
C49 C48 C47 122(2) . .
C49 C48 H48B 118.8 . .
C47 C48 H48B 118.8 . .
C48 C49 C50 121(2) . .
C48 C49 H49A 119.3 . .
C50 C49 H49A 119.3 . .
C51 C50 C49 117.5(17) . .
C51 C50 C52 124.3(16) . .
C49 C50 C52 118.1(18) . .
O10 C51 C46 119.1(15) . .
O10 C51 C50 123.1(14) . .
C46 C51 C50 117.7(16) . .
N5 C52 C50 131.8(17) . .
N5 C52 H52A 114.1 . .
C50 C52 H52A 114.1 . .
N5 C53 C54 109.0(15) . .
N5 C53 H53A 109.9 . .
C54 C53 H53A 109.9 . .
N5 C53 H53B 109.9 . .
C54 C53 H53B 109.9 . .
H53A C53 H53B 108.3 . .
C53 C54 C55 115.3(18) . .
C53 C54 H54A 108.5 . .
C55 C54 H54A 108.5 . .
C53 C54 H54B 108.5 . .
C55 C54 H54B 108.5 . .
H54A C54 H54B 107.5 . .
C56 C55 C54 119(2) . .
C56 C55 H55A 107.5 . .
C54 C55 H55A 107.5 . .
C56 C55 H55B 107.5 . .
C54 C55 H55B 107.5 . .
H55A C55 H55B 107.0 . .
C55 C56 C57 114(2) . .
C55 C56 H56A 108.8 . .
C57 C56 H56A 108.8 . .
C55 C56 H56B 108.8 . .
C57 C56 H56B 108.8 . .
H56A C56 H56B 107.7 . .
C58 C57 C56 111.0(18) . .
C58 C57 H57A 109.4 . .
C56 C57 H57A 109.4 . .
C58 C57 H57B 109.4 . .
C56 C57 H57B 109.4 . .
H57A C57 H57B 108.0 . .
N6 C58 C57 110.0(15) . .
N6 C58 H58A 109.7 . .
C57 C58 H58A 109.7 . .
N6 C58 H58B 109.7 . .
C57 C58 H58B 109.7 . .
H58A C58 H58B 108.2 . .
N6 C59 C60 128.4(14) . .
N6 C59 H59A 115.8 . .
C60 C59 H59A 115.8 . .
C65 C60 C59 127.0(13) . .
C65 C60 C61 117.4(14) . .
C59 C60 C61 115.6(13) . .
C62 C61 C60 120.2(17) . .
C62 C61 H61A 119.9 . .
C60 C61 H61A 119.9 . .
C63 C62 C61 122.8(18) . .
C63 C62 H62A 118.6 . .
C61 C62 H62A 118.6 . .
C62 C63 C64 118.7(16) . .
C62 C63 H63A 120.7 . .
C64 C63 H63A 120.7 . .
C63 C64 O12 123.6(14) . .
C63 C64 C65 122.2(16) . .
O12 C64 C65 113.9(13) . .
O11 C65 C60 124.1(12) . .
O11 C65 C64 117.4(14) . .
C60 C65 C64 118.5(14) . .
O12 C66 H66A 109.5 . .
O12 C66 H66B 109.5 . .
H66A C66 H66B 109.5 . .
O12 C66 H66C 109.5 . .
H66A C66 H66C 109.5 . .
H66B C66 H66C 109.5 . .
O13 C67 H67A 109.5 . .
O13 C67 H67B 109.5 . .
H67A C67 H67B 109.5 . .
O13 C67 H67C 109.5 . .
H67A C67 H67C 109.5 . .
H67B C67 H67C 109.5 . .
C69 C68 O13 124.6(13) . .
C69 C68 C73 122.7(14) . .
O13 C68 C73 112.6(13) . .
C68 C69 C70 121.9(16) . .
C68 C69 H69A 106.8 . .
C70 C69 H69A 106.8 . .
C68 C69 H69B 106.8 . .
C70 C69 H69B 106.8 . .
H69A C69 H69B 106.7 . .
C69 C70 C71 114.7(18) . .
C69 C70 H70A 122.6 . .
C71 C70 H70A 122.6 . .
C72 C71 C70 124.3(18) . .
C72 C71 H71A 117.8 . .
C70 C71 H71A 117.8 . .
C71 C72 C73 120.7(15) . .
C71 C72 C74 117.3(15) . .
C73 C72 C74 122.0(15) . .
O14 C73 C72 124.0(13) . .
O14 C73 C68 120.5(12) . .
C72 C73 C68 115.4(14) . .
N7 C74 C72 126.3(13) . .
N7 C74 H74A 116.9 . .
C72 C74 H74A 116.9 . .
N7 C75 C76 108.9(10) . .
N7 C75 H75A 109.9 . .
C76 C75 H75A 109.9 . .
N7 C75 H75B 109.9 . .
C76 C75 H75B 109.9 . .
H75A C75 H75B 108.3 . .
C77 C76 C75 113.1(12) . .
C77 C76 H76A 109.0 . .
C75 C76 H76A 109.0 . .
C77 C76 H76B 109.0 . .
C75 C76 H76B 109.0 . .
H76A C76 H76B 107.8 . .
C78 C77 C76 113.1(12) . .
C78 C77 H77A 109.0 . .
C76 C77 H77A 109.0 . .
C78 C77 H77B 109.0 . .
C76 C77 H77B 109.0 . .
H77A C77 H77B 107.8 . .
C77 C78 C79 116.2(13) . .
C77 C78 H78A 108.2 . .
C79 C78 H78A 108.2 . .
C77 C78 H78B 108.2 . .
C79 C78 H78B 108.2 . .
H78A C78 H78B 107.4 . .
C80 C79 C78 113.2(12) . .
C80 C79 H79A 108.9 . .
C78 C79 H79A 108.9 . .
C80 C79 H79B 108.9 . .
C78 C79 H79B 108.9 . .
H79A C79 H79B 107.8 . .
C79 C80 N8 111.0(11) . .
C79 C80 H80A 109.4 . .
N8 C80 H80A 109.4 . .
C79 C80 H80B 109.4 . .
N8 C80 H80B 109.4 . .
H80A C80 H80B 108.0 . .
N8 C81 C82 126.4(14) . .
N8 C81 H81A 116.8 . .
C82 C81 H81A 116.8 . .
C83 C82 C87 117.5(14) . .
C83 C82 C81 117.3(14) . .
C87 C82 C81 125.2(13) . .
C84 C83 C82 121.9(16) . .
C84 C83 H83A 119.1 . .
C82 C83 H83A 119.1 . .
C85 C84 C83 119.5(15) . .
C85 C84 H84A 120.3 . .
C83 C84 H84A 120.3 . .
C84 C85 C86 122.7(14) . .
C84 C85 H85A 118.7 . .
C86 C85 H85A 118.7 . .
O16 C86 C85 127.2(12) . .
O16 C86 C87 115.3(12) . .
C85 C86 C87 117.4(14) . .
O15 C87 C86 113.7(13) . .
O15 C87 C82 125.4(12) . .
C86 C87 C82 120.7(13) . .
O16 C88 H88A 109.5 . .
O16 C88 H88B 109.5 . .
H88A C88 H88B 109.5 . .
O16 C88 H88C 109.5 . .
H88A C88 H88C 109.5 . .
H88B C88 H88C 109.5 . .
O17 C89 H89A 109.5 . .
O17 C89 H89B 109.5 . .
H89A C89 H89B 109.5 . .
O17 C89 H89C 109.5 . .
H89A C89 H89C 109.5 . .
H89B C89 H89C 109.5 . .
C91 C90 O17 126.5(14) . .
C91 C90 C95 122.2(15) . .
O17 C90 C95 111.3(12) . .
C90 C91 C92 120.0(16) . .
C90 C91 H91A 120.0 . .
C92 C91 H91A 120.0 . .
C93 C92 C91 119.2(17) . .
C93 C92 H92A 120.4 . .
C91 C92 H92A 120.4 . .
C92 C93 C94 122.5(16) . .
C92 C93 H93A 118.8 . .
C94 C93 H93A 118.8 . .
C95 C94 C93 119.9(15) . .
C95 C94 C96 122.4(13) . .
C93 C94 C96 117.6(14) . .
O18 C95 C94 125.9(13) . .
O18 C95 C90 117.8(12) . .
C94 C95 C90 116.0(14) . .
N9 C96 C94 129.6(12) . .
N9 C96 H96A 115.2 . .
C94 C96 H96A 115.2 . .
N9 C97 C98 112.5(10) . .
N9 C97 H97A 109.1 . .
C98 C97 H97A 109.1 . .
N9 C97 H97B 109.1 . .
C98 C97 H97B 109.1 . .
H97A C97 H97B 107.8 . .
C97 C98 C99 111.6(12) . .
C97 C98 H98A 109.3 . .
C99 C98 H98A 109.3 . .
C97 C98 H98B 109.3 . .
C99 C98 H98B 109.3 . .
H98A C98 H98B 108.0 . .
C98 C99 C100 114.2(12) . .
C98 C99 H99A 108.7 . .
C100 C99 H99A 108.7 . .
C98 C99 H99B 108.7 . .
C100 C99 H99B 108.7 . .
H99A C99 H99B 107.6 . .
C101 C100 C99 111.9(12) . .
C101 C100 H10C 109.2 . .
C99 C100 H10C 109.2 . .
C101 C100 H10D 109.2 . .
C99 C100 H10D 109.2 . .
H10C C100 H10D 107.9 . .
C102 C101 C100 111.4(12) . .
C102 C101 H10E 109.4 . .
C100 C101 H10E 109.4 . .
C102 C101 H10F 109.4 . .
C100 C101 H10F 109.4 . .
H10E C101 H10F 108.0 . .
N10 C102 C101 109.5(11) . .
N10 C102 H10G 109.8 . .
C101 C102 H10G 109.8 . .
N10 C102 H10H 109.8 . .
C101 C102 H10H 109.8 . .
H10G C102 H10H 108.2 . .
N10 C103 C104 125.4(13) . .
N10 C103 H10I 117.3 . .
C104 C103 H10I 117.3 . .
C109 C104 C105 120.6(13) . .
C109 C104 C103 125.9(13) . .
C105 C104 C103 113.5(13) . .
C106 C105 C104 118.6(14) . .
C106 C105 H10J 120.7 . .
C104 C105 H10J 120.7 . .
C105 C106 C107 122.1(14) . .
C105 C106 H10K 118.9 . .
C107 C106 H10K 118.9 . .
C108 C107 C106 118.1(15) . .
C108 C107 H10L 121.0 . .
C106 C107 H10L 121.0 . .
O20 C108 C107 123.2(13) . .
O20 C108 C109 114.6(11) . .
C107 C108 C109 122.2(14) . .
O19 C109 C104 123.4(12) . .
O19 C109 C108 118.3(12) . .
C104 C109 C108 118.3(12) . .
O20 C110 H11D 109.5 . .
O20 C110 H11E 109.5 . .
H11D C110 H11E 109.5 . .
O20 C110 H11F 109.5 . .
H11D C110 H11F 109.5 . .
H11E C110 H11F 109.5 . .
O21 C111 H11G 109.5 . .
O21 C111 H11H 109.5 . .
H11G C111 H11H 109.5 . .
O21 C111 H11I 109.5 . .
H11G C111 H11I 109.5 . .
H11H C111 H11I 109.5 . .
C113 C112 O21 122.7(13) . .
C113 C112 C117 127.0(14) . .
O21 C112 C117 110.2(12) . .
C112 C113 C114 117.2(15) . .
C112 C113 H11J 121.4 . .
C114 C113 H11J 121.4 . .
C115 C114 C113 117.2(15) . .
C115 C114 H11K 121.4 . .
C113 C114 H11K 121.4 . .
C114 C115 C116 125.6(15) . .
C114 C115 H11L 117.2 . .
C116 C115 H11L 117.2 . .
C115 C116 C117 116.6(14) . .
C115 C116 C118 117.0(14) . .
C117 C116 C118 126.1(14) . .
O22 C117 C112 120.9(12) . .
O22 C117 C116 122.6(13) . .
C112 C117 C116 116.4(13) . .
N11 C118 C116 130.2(13) . .
N11 C118 H11M 114.9 . .
C116 C118 H11M 114.9 . .
N11 C119 C120 109.0(11) . .
N11 C119 H11N 109.9 . .
C120 C119 H11N 109.9 . .
N11 C119 H11O 109.9 . .
C120 C119 H11O 109.9 . .
H11N C119 H11O 108.3 . .
C119 C120 C121 113.0(14) . .
C119 C120 H12C 109.0 . .
C121 C120 H12C 109.0 . .
C119 C120 H12D 109.0 . .
C121 C120 H12D 109.0 . .
H12C C120 H12D 107.8 . .
C122 C121 C120 114.2(15) . .
C122 C121 H12E 108.7 . .
C120 C121 H12E 108.7 . .
C122 C121 H12F 108.7 . .
C120 C121 H12F 108.7 . .
H12E C121 H12F 107.6 . .
C121 C122 C123 112.4(14) . .
C121 C122 H12G 109.1 . .
C123 C122 H12G 109.1 . .
C121 C122 H12H 109.1 . .
C123 C122 H12H 109.1 . .
H12G C122 H12H 107.8 . .
C122 C123 C124 113.2(14) . .
C122 C123 H12I 108.9 . .
C124 C123 H12I 108.9 . .
C122 C123 H12J 108.9 . .
C124 C123 H12J 108.9 . .
H12I C123 H12J 107.7 . .
N12 C124 C123 109.4(11) . .
N12 C124 H12K 109.8 . .
C123 C124 H12K 109.8 . .
N12 C124 H12L 109.8 . .
C123 C124 H12L 109.8 . .
H12K C124 H12L 108.2 . .
N12 C125 C126 132.1(13) . .
N12 C125 H12M 114.0 . .
C126 C125 H12M 114.0 . .
C127 C126 C131 119.7(15) . .
C127 C126 C125 116.6(14) . .
C131 C126 C125 123.6(14) . .
C126 C127 C128 123.3(17) . .
C126 C127 H12N 118.3 . .
C128 C127 H12N 118.3 . .
C129 C128 C127 118.0(17) . .
C129 C128 H12O 121.0 . .
C127 C128 H12O 121.0 . .
C130 C129 C128 117.9(17) . .
C130 C129 H12P 107.8 . .
C128 C129 H12P 107.8 . .
C130 C129 H12Q 107.8 . .
C128 C129 H12Q 107.8 . .
H12P C129 H12Q 107.2 . .
C129 C130 C131 124.7(16) . .
C129 C130 O24 121.4(15) . .
C131 C130 O24 113.9(14) . .
O23 C131 C126 123.6(13) . .
O23 C131 C130 120.2(13) . .
C126 C131 C130 116.1(14) . .
O24 C132 H13C 109.5 . .
O24 C132 H13D 109.5 . .
H13C C132 H13D 109.5 . .
O24 C132 H13E 109.5 . .
H13C C132 H13E 109.5 . .
H13D C132 H13E 109.5 . .
C134 C133 H13F 109.5 . .
C134 C133 H13G 109.5 . .
H13F C133 H13G 109.5 . .
C134 C133 H13H 109.5 . .
H13F C133 H13H 109.5 . .
H13G C133 H13H 109.5 . .
O25 C134 O26 124.8(16) . .
O25 C134 C133 122.4(18) . .
O26 C134 C133 112.8(17) . .
C136 C135 H13I 109.5 . .
C136 C135 H13J 109.5 . .
H13I C135 H13J 109.5 . .
C136 C135 H13K 109.5 . .
H13I C135 H13K 109.5 . .
H13J C135 H13K 109.5 . .
O27 C136 O48 119.6(12) . 14
O27 C136 C135 119.7(13) . .
O48 C136 C135 120.7(14) 14 .
O27 C136 Cd11 57.4(6) . .
O48 C136 Cd11 62.5(6) 14 .
C135 C136 Cd11 172.9(13) . .
C138 C137 H13M 109.5 . .
C138 C137 H13N 109.5 . .
H13M C137 H13N 109.5 . .
C138 C137 H13O 109.5 . .
H13M C137 H13O 109.5 . .
H13N C137 H13O 109.5 . .
O28 C138 O29 124.4(14) . .
O28 C138 C137 117.3(14) . .
O29 C138 C137 118.3(14) . .
C140 C139 H13P 109.5 . .
C140 C139 H13Q 109.5 . .
H13P C139 H13Q 109.5 . .
C140 C139 H13R 109.5 . .
H13P C139 H13R 109.5 . .
H13Q C139 H13R 109.5 . .
O30 C140 O31 121.8(11) . .
O30 C140 C139 119.5(12) . .
O31 C140 C139 118.7(12) . .
C142 C141 H14C 109.5 . .
C142 C141 H14D 109.5 . .
H14C C141 H14D 109.5 . .
C142 C141 H14E 109.5 . .
H14C C141 H14E 109.5 . .
H14D C141 H14E 109.5 . .
O33 C142 O32 128.2(13) . .
O33 C142 C141 118.0(13) . .
O32 C142 C141 113.7(14) . .
C144 C143 H14F 109.5 . .
C144 C143 H14G 109.5 . .
H14F C143 H14G 109.5 . .
C144 C143 H14H 109.5 . .
H14F C143 H14H 109.5 . .
H14G C143 H14H 109.5 . .
O34 C144 O35 122.2(12) . .
O34 C144 C143 117.7(14) . .
O35 C144 C143 120.1(14) . .
C146 C145 H14I 109.5 . .
C146 C145 H14J 109.5 . .
H14I C145 H14J 109.5 . .
C146 C145 H14K 109.5 . .
H14I C145 H14K 109.5 . .
H14J C145 H14K 109.5 . .
O36 C146 O37 115.0(12) . .
O36 C146 C145 124.2(13) . .
O37 C146 C145 120.8(13) . .
C148 C147 H14L 109.5 . .
C148 C147 H14M 109.5 . .
H14L C147 H14M 109.5 . .
C148 C147 H14N 109.5 . .
H14L C147 H14N 109.5 . .
H14M C147 H14N 109.5 . .
O39 C148 O38 124.9(13) . .
O39 C148 C147 118.1(14) . .
O38 C148 C147 117.0(15) . .
O39 C148 Cd9 67.4(7) . .
O38 C148 Cd9 57.5(6) . .
C147 C148 Cd9 174.4(13) . .
C150 C149 H14O 109.5 . .
C150 C149 H14P 109.5 . .
H14O C149 H14P 109.5 . .
C150 C149 H14Q 109.5 . .
H14O C149 H14Q 109.5 . .
H14P C149 H14Q 109.5 . .
O42 C150 O43 125.0(12) . .
O42 C150 C149 119.0(11) . .
O43 C150 C149 115.9(12) . .
C152 C151 H15B 109.5 . .
C152 C151 H15C 109.5 . .
H15B C151 H15C 109.5 . .
C152 C151 H15D 109.5 . .
H15B C151 H15D 109.5 . .
H15C C151 H15D 109.5 . .
O40 C152 O41 115.5(11) . .
O40 C152 C151 125.5(13) . .
O41 C152 C151 118.9(12) . .
C154 C153 H15E 109.5 . .
C154 C153 H15F 109.5 . .
H15E C153 H15F 109.5 . .
C154 C153 H15G 109.5 . .
H15E C153 H15G 109.5 . .
H15F C153 H15G 109.5 . .
O44 C154 O45 125.1(14) . .
O44 C154 C153 117.7(15) . .
O45 C154 C153 117.1(15) . .
C156 C155 H15H 109.5 . .
C156 C155 H15I 109.5 . .
H15H C155 H15I 109.5 . .
C156 C155 H15J 109.5 . .
H15H C155 H15J 109.5 . .
H15I C155 H15J 109.5 . .
O46 C156 O47 128.5(12) . .
O46 C156 C155 114.9(13) . .
O47 C156 C155 116.6(12) . .
O50 C158 O49 121.2(12) . .
O50 C158 C157 116.7(13) . .
O49 C158 C157 122.0(12) . .
C160 C159 H15N 109.5 . .
C160 C159 H15O 109.5 . .
H15N C159 H15O 109.5 . .
C160 C159 H15P 109.5 . .
H15N C159 H15P 109.5 . .
H15O C159 H15P 109.5 . .
O53 C160 O52 127.1(12) . .
O53 C160 C159 114.6(13) . .
O52 C160 C159 118.3(13) . .
C162 C161 H16A 109.5 . .
C162 C161 H16B 109.5 . .
H16A C161 H16B 109.5 . .
C162 C161 H16C 109.5 . .
H16A C161 H16C 109.5 . .
H16B C161 H16C 109.5 . .
O55 C162 O54 124.9(12) . .
O55 C162 C161 121.5(13) . .
O54 C162 C161 113.6(13) . .
C164 C163 H16D 109.5 . .
C164 C163 H16E 109.5 . .
H16D C163 H16E 109.5 . .
C164 C163 H16F 109.5 . .
H16D C163 H16F 109.5 . .
H16E C163 H16F 109.5 . .
O59 C164 O58 117.4(12) . .
O59 C164 C163 121.7(13) . .
O58 C164 C163 120.7(12) . .
C166 C165 H16G 109.5 . .
C166 C165 H16H 109.5 . .
H16G C165 H16H 109.5 . .
C166 C165 H16I 109.5 . .
H16G C165 H16I 109.5 . .
H16H C165 H16I 109.5 . .
O56 C166 O57 122.4(13) . .
O56 C166 C165 119.1(12) . .
O57 C166 C165 118.5(13) . .
C168 C167 H16J 109.5 . .
C168 C167 H16K 109.5 . .
H16J C167 H16K 109.5 . .
C168 C167 H16L 109.5 . .
H16J C167 H16L 109.5 . .
H16K C167 H16L 109.5 . .
O61 C168 O60 126.0(15) . .
O61 C168 C167 120.6(18) . .
O60 C168 C167 113.4(17) . .
C170 C169 H16M 109.5 . .
C170 C169 H16N 109.5 . .
H16M C169 H16N 109.5 . .
C170 C169 H16O 109.5 . .
H16M C169 H16O 109.5 . .
H16N C169 H16O 109.5 . .
O63 C170 O62 117.4(13) . .
O63 C170 C169 122.4(13) . .
O62 C170 C169 120.2(13) . .
C172 C171 H17B 109.5 . .
C172 C171 H17C 109.5 . .
H17B C171 H17C 109.5 . .
C172 C171 H17D 109.5 . .
H17B C171 H17D 109.5 . .
H17C C171 H17D 109.5 . .
O65 C172 O64 126.1(12) . .
O65 C172 C171 116.6(14) . .
O64 C172 C171 117.3(14) . .
C174 C173 H17E 109.5 . .
C174 C173 H17F 109.5 . .
H17E C173 H17F 109.5 . .
C174 C173 H17G 109.5 . .
H17E C173 H17G 109.5 . .
H17F C173 H17G 109.5 . .
O66 C174 O67 125.4(12) . .
O66 C174 C173 120.6(12) . .
O67 C174 C173 113.9(13) . .
C176 C175 H17H 109.5 . .
C176 C175 H17I 109.5 . .
H17H C175 H17I 109.5 . .
C176 C175 H17J 109.5 . .
H17H C175 H17J 109.5 . .
H17I C175 H17J 109.5 . .
O68 C176 O69 124.0(11) . .
O68 C176 C175 120.2(13) . .
O69 C176 C175 115.8(12) . .
C178 C177 H17K 109.5 . .
C178 C177 H17L 109.5 . .
H17K C177 H17L 109.5 . .
C178 C177 H17M 109.5 . .
H17K C177 H17M 109.5 . .
H17L C177 H17M 109.5 . .
O72 C178 O51 119.3(11) . 14
O72 C178 C177 119.6(12) . .
O51 C178 C177 121.1(12) 14 .
O72 C178 Cd15 57.5(6) . .
O51 C178 Cd15 62.2(6) 14 .
C177 C178 Cd15 172.2(12) . .
C180 C179 H17O 109.5 . .
C180 C179 H17P 109.5 . .
H17O C179 H17P 109.5 . .
C180 C179 H17Q 109.5 . .
H17O C179 H17Q 109.5 . .
H17P C179 H17Q 109.5 . .
O70 C180 O71 123.2(14) . .
O70 C180 C179 119.5(15) . .
O71 C180 C179 117.2(14) . .
C183 O73 H73 109.5 . .
C181 O74 H74 109.5 . .
C185 O75 H75 109.5 . .
C187 O76 H76 109.5 . .
C189 O77 H77 109.5 . .
C182 O78 H78 109.5 . .
C186 O79 H79 109.5 . .
C184 O80 H80 109.5 . .
C190 O81 H81 109.5 . .
C195 O83 H83 109.5 . .
C192 O84 H84 109.5 . .
C193 O85 H85 109.5 . .
C191 O86 H86 109.5 . .
C194 O90 H90 109.5 . .
C198 O92 H92 109.5 . .
C197 O94 H94 109.5 . .
C199 O96 H96 109.5 . .
C204 O97 H97 109.5 . .
C196 O98 H98 109.5 . .
C200 O100 H100 109.5 . .
C202 O102 H102 109.5 . .
O74 C181 H18B 109.5 . .
O74 C181 H18C 109.5 . .
H18B C181 H18C 109.5 . .
O74 C181 H18D 109.5 . .
H18B C181 H18D 109.5 . .
H18C C181 H18D 109.5 . .
O78 C182 H18E 109.5 . .
O78 C182 H18F 109.5 . .
H18E C182 H18F 109.5 . .
O78 C182 H18G 109.5 . .
H18E C182 H18G 109.5 . .
H18F C182 H18G 109.5 . .
O73 C183 H18H 109.5 . .
O73 C183 H18I 109.5 . .
H18H C183 H18I 109.5 . .
O73 C183 H18J 109.5 . .
H18H C183 H18J 109.5 . .
H18I C183 H18J 109.5 . .
O80 C184 H18K 109.5 . .
O80 C184 H18L 109.5 . .
H18K C184 H18L 109.5 . .
O80 C184 H18M 109.5 . .
H18K C184 H18M 109.5 . .
H18L C184 H18M 109.5 . .
O75 C185 H18N 109.5 . .
O75 C185 H18O 109.5 . .
H18N C185 H18O 109.5 . .
O75 C185 H18P 109.5 . .
H18N C185 H18P 109.5 . .
H18O C185 H18P 109.5 . .
O79 C186 H18Q 109.5 . .
O79 C186 H18R 109.5 . .
H18Q C186 H18R 109.5 . .
O79 C186 H18S 109.5 . .
H18Q C186 H18S 109.5 . .
H18R C186 H18S 109.5 . .
O76 C187 H18T 109.5 . .
O76 C187 H18U 109.5 . .
H18T C187 H18U 109.5 . .
O76 C187 H18V 109.5 . .
H18T C187 H18V 109.5 . .
H18U C187 H18V 109.5 . .
O77 C189 H18W 109.5 . .
O77 C189 H18X 109.5 . .
H18W C189 H18X 109.5 . .
O77 C189 H18Y 109.5 . .
H18W C189 H18Y 109.5 . .
H18X C189 H18Y 109.5 . .
O81 C190 H19B 109.5 . .
O81 C190 H19C 109.5 . .
H19B C190 H19C 109.5 . .
O81 C190 H19D 109.5 . .
H19B C190 H19D 109.5 . .
H19C C190 H19D 109.5 . .
O86 C191 H19E 109.5 . .
O86 C191 H19F 109.5 . .
H19E C191 H19F 109.5 . .
O86 C191 H19G 109.5 . .
H19E C191 H19G 109.5 . .
H19F C191 H19G 109.5 . .
O84 C192 H19H 109.5 . .
O84 C192 H19I 109.5 . .
H19H C192 H19I 109.5 . .
O84 C192 H19J 109.5 . .
H19H C192 H19J 109.5 . .
H19I C192 H19J 109.5 . .
O85 C193 H19K 109.5 . .
O85 C193 H19L 109.5 . .
H19K C193 H19L 109.5 . .
O85 C193 H19M 109.5 . .
H19K C193 H19M 109.5 . .
H19L C193 H19M 109.5 . .
O90 C194 H19N 109.5 . .
O90 C194 H19O 109.5 . .
H19N C194 H19O 109.5 . .
O90 C194 H19P 109.5 . .
H19N C194 H19P 109.5 . .
H19O C194 H19P 109.5 . .
O83 C195 H19Q 109.5 . .
O83 C195 H19R 109.5 . .
H19Q C195 H19R 109.5 . .
O83 C195 H19S 109.5 . .
H19Q C195 H19S 109.5 . .
H19R C195 H19S 109.5 . .
O98 C196 H19T 109.5 . .
O98 C196 H19U 109.5 . .
H19T C196 H19U 109.5 . .
O98 C196 H19V 109.5 . .
H19T C196 H19V 109.5 . .
H19U C196 H19V 109.5 . .
O94 C197 H19W 109.5 . .
O94 C197 H19X 109.5 . .
H19W C197 H19X 109.5 . .
O94 C197 H19Y 109.5 . .
H19W C197 H19Y 109.5 . .
H19X C197 H19Y 109.5 . .
O92 C198 H19Z 109.5 . .
O92 C198 H999 109.5 . .
H19Z C198 H999 109.5 . .
O92 C198 H998 109.5 . .
H19Z C198 H998 109.5 . .
H999 C198 H998 109.5 . .
O96 C199 H997 109.5 . .
O96 C199 H996 109.5 . .
H997 C199 H996 109.5 . .
O96 C199 H995 109.5 . .
H997 C199 H995 109.5 . .
H996 C199 H995 109.5 . .
O100 C200 H20A 109.5 . .
O100 C200 H20B 109.5 . .
H20A C200 H20B 109.5 . .
O100 C200 H20C 109.5 . .
H20A C200 H20C 109.5 . .
H20B C200 H20C 109.5 . .
O102 C202 H20G 109.5 . .
O102 C202 H20H 109.5 . .
H20G C202 H20H 109.5 . .
O102 C202 H20I 109.5 . .
H20G C202 H20I 109.5 . .
H20H C202 H20I 109.5 . .
O97 C204 H20J 109.5 . .
O97 C204 H20K 109.5 . .
H20J C204 H20K 109.5 . .
O97 C204 H20L 109.5 . .
H20J C204 H20L 109.5 . .
H20K C204 H20L 109.5 . .

loop_
_geom_bond_atom_site_label_1
_geom_bond_atom_site_label_2
_geom_bond_distance
_geom_bond_site_symmetry_2
Nd1 O67 2.345(9) .
Nd1 O15 2.364(11) .
Nd1 O65 2.381(9) .
Nd1 O19 2.402(9) .
Nd1 O68 2.422(9) .
Nd1 O50 2.492(10) 14
Nd1 N10 2.614(11) .
Nd1 O16 2.660(9) .
Nd1 Cd13 3.7759(16) .
Nd2 O46 2.343(10) .
Nd2 O18 2.389(9) .
Nd2 O14 2.396(10) .
Nd2 O44 2.409(12) .
Nd2 O43 2.413(9) .
Nd2 O41 2.468(10) .
Nd2 N7 2.622(13) .
Nd2 O17 2.630(9) .
Nd2 Cd12 3.7581(14) .
Nd3 O53 2.343(10) .
Nd3 O3 2.368(9) .
Nd3 O56 2.406(10) .
Nd3 O7 2.412(11) .
Nd3 O55 2.422(12) .
Nd3 O58 2.468(9) .
Nd3 O4 2.604(9) .
Nd3 N4 2.616(14) .
Nd3 Cd8 3.7320(14) .
Nd4 O32 2.330(10) .
Nd4 O6 2.351(11) .
Nd4 O2 2.373(10) .
Nd4 O34 2.391(10) .
Nd4 O29 2.440(10) .
Nd4 O31 2.473(11) .
Nd4 O5 2.616(10) .
Nd4 N1 2.635(13) .
Nd4 Cd10 3.7082(16) .
Cd5 O35 2.283(11) .
Cd5 O6 2.317(10) .
Cd5 O33 2.332(10) .
Cd5 N3 2.343(14) .
Cd5 O40 2.386(10) .
Cd5 O36 2.435(9) .
Cd6 O54 2.286(11) .
Cd6 O52 2.319(11) .
Cd6 O3 2.335(10) .
Cd6 N2 2.348(13) .
Cd6 O49 2.393(10) .
Cd6 O51 2.415(10) .
Cd7 O45 2.265(11) .
Cd7 O47 2.333(10) .
Cd7 O18 2.338(10) .
Cd7 N9 2.350(12) .
Cd7 O30 2.371(10) 14
Cd7 O48 2.417(10) .
Cd8 O11 2.255(9) .
Cd8 N6 2.282(13) .
Cd8 O57 2.296(10) .
Cd8 O7 2.321(10) .
Cd8 O58 2.346(10) .
Cd8 O8 2.565(11) .
Cd9 O37 2.303(11) .
Cd9 O10 2.293(10) .
Cd9 O38 2.329(11) .
Cd9 O42 2.333(9) .
Cd9 O36 2.473(10) .
Cd9 O9 2.490(11) .
Cd9 O39 2.548(10) .
Cd9 C148 2.752(16) .
Cd10 O22 2.253(11) 14
Cd10 N11 2.292(12) 14
Cd10 O28 2.305(10) .
Cd10 O2 2.331(11) .
Cd10 O31 2.337(9) .
Cd10 O1 2.571(10) .
Cd11 O22 2.300(10) 14
Cd11 O27 2.325(10) .
Cd11 O28 2.329(11) .
Cd11 O25 2.338(14) .
Cd11 O48 2.439(11) 14
Cd11 O21 2.441(12) 14
Cd11 O26 2.595(12) .
Cd11 C136 2.750(16) .
Cd12 O10 2.270(9) .
Cd12 N5 2.298(14) .
Cd12 O42 2.302(10) .
Cd12 O14 2.318(9) .
Cd12 O41 2.359(10) .
Cd12 O13 2.565(11) .
Cd13 O69 2.293(9) .
Cd13 O23 2.286(10) .
Cd13 N12 2.306(12) .
Cd13 O19 2.337(10) .
Cd13 O50 2.355(9) 14
Cd13 O20 2.550(9) .
Cd14 O64 2.284(10) .
Cd14 O15 2.329(9) .
Cd14 N8 2.347(12) .
Cd14 O66 2.347(10) .
Cd14 O59 2.394(10) .
Cd14 O63 2.443(10) .
Cd15 O23 2.296(9) .
Cd15 O71 2.315(11) .
Cd15 O69 2.333(10) .
Cd15 O72 2.331(11) .
Cd15 O51 2.433(10) 14
Cd15 O24 2.488(10) .
Cd15 O70 2.599(12) .
Cd15 C178 2.751(15) .
Cd16 O60 2.287(13) .
Cd16 O11 2.303(10) .
Cd16 O57 2.317(9) .
Cd16 O62 2.325(12) .
Cd16 O63 2.438(11) .
Cd16 O12 2.464(10) .
N1 C8 1.312(19) .
N1 C9 1.466(19) .
N2 C15 1.306(18) .
N2 C14 1.497(17) .
N3 C30 1.313(19) .
N3 C31 1.471(19) .
N4 C37 1.270(19) .
N4 C36 1.507(18) .
N5 C52 1.25(2) .
N5 C53 1.50(2) .
N6 C59 1.292(19) .
N6 C58 1.48(2) .
N7 C74 1.279(15) .
N7 C75 1.503(13) .
N8 C81 1.297(15) .
N8 C80 1.503(14) .
N9 C96 1.291(16) .
N9 C97 1.473(13) .
N10 C103 1.334(15) .
N10 C102 1.497(14) .
N11 C118 1.269(15) .
N11 C119 1.497(14) .
N11 Cd10 2.292(12) 14
N11 H11A 0.8600 .
N12 C125 1.284(16) .
N12 C124 1.511(15) .
O1 C2 1.381(18) .
O1 C1 1.457(18) .
O2 C7 1.335(17) .
O3 C21 1.351(17) .
O4 C20 1.434(17) .
O4 C22 1.448(17) .
O5 C24 1.403(19) .
O5 C23 1.465(19) .
O6 C29 1.382(18) .
O7 C43 1.306(18) .
O8 C42 1.403(19) .
O8 C44 1.473(19) .
O9 C46 1.39(2) .
O9 C45 1.462(17) .
O10 C51 1.312(18) .
O11 C65 1.330(15) .
O12 C64 1.417(18) .
O12 C66 1.434(16) .
O13 C68 1.417(15) .
O13 C67 1.458(16) .
O14 C73 1.356(15) .
O15 C87 1.394(15) .
O16 C86 1.390(16) .
O16 C88 1.457(14) .
O17 C90 1.416(16) .
O17 C89 1.461(15) .
O18 C95 1.313(15) .
O19 C109 1.358(13) .
O20 C108 1.403(15) .
O20 C110 1.439(15) .
O21 C112 1.436(15) .
O21 C111 1.472(17) .
O21 Cd11 2.441(12) 14
O22 C117 1.299(15) .
O22 Cd10 2.253(11) 14
O22 Cd11 2.299(10) 14
O23 C131 1.339(15) .
O24 C130 1.415(17) .
O24 C132 1.433(15) .
O25 C134 1.23(2) .
O26 C134 1.31(2) .
O27 C136 1.275(16) .
O28 C138 1.251(17) .
O29 C138 1.266(17) .
O30 C140 1.288(15) .
O30 Cd7 2.371(10) 14
O31 C140 1.311(14) .
O32 C142 1.284(16) .
O33 C142 1.278(17) .
O34 C144 1.276(15) .
O35 C144 1.282(16) .
O36 C146 1.289(15) .
O37 C146 1.305(14) .
O38 C148 1.280(16) .
O39 C148 1.247(18) .
O40 C152 1.263(14) .
O41 C152 1.336(14) .
O42 C150 1.239(14) .
O43 C150 1.276(13) .
O44 C154 1.251(18) .
O45 C154 1.283(17) .
O46 C156 1.267(15) .
O47 C156 1.271(16) .
O48 C136 1.291(15) 14
O48 Cd11 2.439(11) 14
O49 C158 1.270(16) .
O50 C158 1.291(15) .
O50 Cd13 2.355(9) 14
O50 Nd1 2.492(10) 14
O51 C178 1.277(14) 14
O51 Cd15 2.433(10) 14
O52 C160 1.278(17) .
O53 C160 1.283(16) .
O54 C162 1.326(15) .
O55 C162 1.207(16) .
O56 C166 1.262(16) .
O57 C166 1.281(15) .
O58 C164 1.297(16) .
O59 C164 1.290(15) .
O60 C168 1.301(19) .
O61 C168 1.24(2) .
O62 C170 1.289(16) .
O63 C170 1.277(16) .
O64 C172 1.277(16) .
O65 C172 1.237(15) .
O66 C174 1.247(16) .
O67 C174 1.292(15) .
O68 C176 1.256(15) .
O69 C176 1.312(15) .
O70 C180 1.250(17) .
O71 C180 1.294(18) .
O72 C178 1.266(15) .
C1 H1A 0.9600 .
C1 H1B 0.9600 .
C1 H1C 0.9600 .
C2 C3 1.41(2) .
C2 C7 1.46(2) .
C3 C4 1.40(2) .
C3 H3A 0.9300 .
C4 C5 1.46(2) .
C4 H4A 0.9300 .
C5 C6 1.45(2) .
C5 H5A 0.9300 .
C6 C7 1.41(2) .
C6 C8 1.50(2) .
C8 H8A 0.9300 .
C9 C10 1.53(2) .
C9 H9A 0.9700 .
C9 H9B 0.9700 .
C10 C11 1.55(2) .
C10 H10A 0.9700 .
C10 H10B 0.9700 .
C11 C12 1.57(2) .
C11 H11B 0.9700 .
C11 H11C 0.9700 .
C12 C13 1.52(2) .
C12 H12A 0.9700 .
C12 H12B 0.9700 .
C13 C14 1.52(2) .
C13 H13A 0.9700 .
C13 H13B 0.9700 .
C14 H14A 0.9700 .
C14 H14B 0.9700 .
C15 C16 1.46(2) .
C15 H15A 0.9300 .
C16 C21 1.42(2) .
C16 C17 1.44(2) .
C17 C18 1.39(2) .
C17 H17A 0.9300 .
C18 C19 1.42(2) .
C18 H18A 0.9300 .
C19 C20 1.39(2) .
C19 H19A 0.9300 .
C20 C21 1.42(2) .
C22 H22A 0.9600 .
C22 H22B 0.9600 .
C22 H22C 0.9600 .
C23 H23A 0.9600 .
C23 H23B 0.9600 .
C23 H23C 0.9600 .
C24 C25 1.40(2) .
C24 C29 1.42(2) .
C25 C26 1.37(2) .
C25 H25A 0.9300 .
C26 C27 1.39(2) .
C26 H26A 0.9300 .
C27 C28 1.45(2) .
C27 H27A 0.9700 .
C27 H27B 0.9700 .
C28 C29 1.40(2) .
C28 C30 1.47(2) .
C30 H30A 0.9300 .
C31 C32 1.53(2) .
C31 H31A 0.9700 .
C31 H31B 0.9700 .
C32 C33 1.56(2) .
C32 H32A 0.9700 .
C32 H32B 0.9700 .
C33 C34 1.53(2) .
C33 H33A 0.9700 .
C33 H33B 0.9700 .
C34 C35 1.57(2) .
C34 H34A 0.9700 .
C34 H34B 0.9700 .
C35 C36 1.53(2) .
C35 H35A 0.9700 .
C35 H35B 0.9700 .
C36 H36A 0.9700 .
C36 H36B 0.9700 .
C37 C38 1.49(2) .
C37 H37A 0.9300 .
C38 C39 1.37(2) .
C38 C43 1.46(2) .
C39 C40 1.40(2) .
C39 H39A 0.9700 .
C39 H39B 0.9700 .
C40 C41 1.42(3) .
C40 H40A 0.9300 .
C41 C42 1.34(2) .
C41 H41A 0.9300 .
C42 C43 1.45(2) .
C44 H44A 0.9600 .
C44 H44B 0.9600 .
C44 H44C 0.9600 .
C45 H45A 0.9600 .
C45 H45B 0.9600 .
C45 H45C 0.9600 .
C46 C47 1.40(3) .
C46 C51 1.45(2) .
C47 C48 1.36(3) .
C47 H47A 0.9300 .
C48 C49 1.39(3) .
C48 H48B 0.9300 .
C49 C50 1.44(3) .
C49 H49A 0.9300 .
C50 C51 1.44(2) .
C50 C52 1.47(2) .
C52 H52A 0.9300 .
C53 C54 1.57(3) .
C53 H53A 0.9700 .
C53 H53B 0.9700 .
C54 C55 1.57(3) .
C54 H54A 0.9700 .
C54 H54B 0.9700 .
C55 C56 1.36(3) .
C55 H55A 0.9700 .
C55 H55B 0.9700 .
C56 C57 1.57(3) .
C56 H56A 0.9700 .
C56 H56B 0.9700 .
C57 C58 1.51(3) .
C57 H57A 0.9700 .
C57 H57B 0.9700 .
C58 H58A 0.9700 .
C58 H58B 0.9700 .
C59 C60 1.455(16) .
C59 H59A 0.9300 .
C60 C65 1.42(2) .
C60 C61 1.46(2) .
C61 C62 1.40(2) .
C61 H61A 0.9300 .
C62 C63 1.36(2) .
C62 H62A 0.9300 .
C63 C64 1.39(2) .
C63 H63A 0.9300 .
C64 C65 1.45(2) .
C66 H66A 0.9600 .
C66 H66B 0.9600 .
C66 H66C 0.9600 .
C67 H67A 0.9600 .
C67 H67B 0.9600 .
C67 H67C 0.9600 .
C68 C69 1.38(2) .
C68 C73 1.45(2) .
C69 C70 1.43(2) .
C69 H69A 0.9700 .
C69 H69B 0.9700 .
C70 C71 1.41(2) .
C70 H70A 0.9300 .
C71 C72 1.40(2) .
C71 H71A 0.9300 .
C72 C73 1.42(2) .
C72 C74 1.49(2) .
C74 H74A 0.9300 .
C75 C76 1.556(19) .
C75 H75A 0.9700 .
C75 H75B 0.9700 .
C76 C77 1.531(19) .
C76 H76A 0.9700 .
C76 H76B 0.9700 .
C77 C78 1.51(2) .
C77 H77A 0.9700 .
C77 H77B 0.9700 .
C78 C79 1.52(2) .
C78 H78A 0.9700 .
C78 H78B 0.9700 .
C79 C80 1.490(19) .
C79 H79A 0.9700 .
C79 H79B 0.9700 .
C80 H80A 0.9700 .
C80 H80B 0.9700 .
C81 C82 1.49(2) .
C81 H81A 0.9300 .
C82 C83 1.41(2) .
C82 C87 1.43(2) .
C83 C84 1.39(2) .
C83 H83A 0.9300 .
C84 C85 1.37(2) .
C84 H84A 0.9300 .
C85 C86 1.406(19) .
C85 H85A 0.9300 .
C86 C87 1.43(2) .
C88 H88A 0.9600 .
C88 H88B 0.9600 .
C88 H88C 0.9600 .
C89 H89A 0.9600 .
C89 H89B 0.9600 .
C89 H89C 0.9600 .
C90 C91 1.38(2) .
C90 C95 1.46(2) .
C91 C92 1.41(2) .
C91 H91A 0.9300 .
C92 C93 1.37(2) .
C92 H92A 0.9300 .
C93 C94 1.42(2) .
C93 H93A 0.9300 .
C94 C95 1.418(19) .
C94 C96 1.46(2) .
C96 H96A 0.9300 .
C97 C98 1.514(18) .
C97 H97A 0.9700 .
C97 H97B 0.9700 .
C98 C99 1.51(2) .
C98 H98A 0.9700 .
C98 H98B 0.9700 .
C99 C100 1.55(2) .
C99 H99A 0.9700 .
C99 H99B 0.9700 .
C100 C101 1.530(19) .
C100 H10C 0.9700 .
C100 H10D 0.9700 .
C101 C102 1.525(19) .
C101 H10E 0.9700 .
C101 H10F 0.9700 .
C102 H10G 0.9700 .
C102 H10H 0.9700 .
C103 C104 1.47(2) .
C103 H10I 0.9300 .
C104 C109 1.42(2) .
C104 C105 1.435(19) .
C105 C106 1.39(2) .
C105 H10J 0.9300 .
C106 C107 1.42(2) .
C106 H10K 0.9300 .
C107 C108 1.40(2) .
C107 H10L 0.9300 .
C108 C109 1.42(2) .
C110 H11D 0.9600 .
C110 H11E 0.9600 .
C110 H11F 0.9600 .
C111 H11G 0.9600 .
C111 H11H 0.9600 .
C111 H11I 0.9600 .
C112 C113 1.37(2) .
C112 C117 1.45(2) .
C113 C114 1.48(2) .
C113 H11J 0.9300 .
C114 C115 1.42(2) .
C114 H11K 0.9300 .
C115 C116 1.43(2) .
C115 H11L 0.9300 .
C116 C117 1.46(2) .
C116 C118 1.46(2) .
C118 H11M 0.9300 .
C119 C120 1.55(2) .
C119 H11N 0.9700 .
C119 H11O 0.9700 .
C120 C121 1.60(2) .
C120 H12C 0.9700 .
C120 H12D 0.9700 .
C121 C122 1.48(2) .
C121 H12E 0.9700 .
C121 H12F 0.9700 .
C122 C123 1.53(2) .
C122 H12G 0.9700 .
C122 H12H 0.9700 .
C123 C124 1.53(2) .
C123 H12I 0.9700 .
C123 H12J 0.9700 .
C124 H12K 0.9700 .
C124 H12L 0.9700 .
C125 C126 1.49(2) .
C125 H12M 0.9300 .
C126 C127 1.38(2) .
C126 C131 1.42(2) .
C127 C128 1.40(2) .
C127 H12N 0.9300 .
C128 C129 1.41(2) .
C128 H12O 0.9300 .
C129 C130 1.39(2) .
C129 H12P 0.9700 .
C129 H12Q 0.9700 .
C130 C131 1.41(2) .
C132 H13C 0.9600 .
C132 H13D 0.9600 .
C132 H13E 0.9600 .
C133 C134 1.61(3) .
C133 H13F 0.9600 .
C133 H13G 0.9600 .
C133 H13H 0.9600 .
C135 C136 1.53(2) .
C135 H13I 0.9600 .
C135 H13J 0.9600 .
C135 H13K 0.9600 .
C136 O48 1.291(15) 14
C137 C138 1.52(2) .
C137 H13M 0.9600 .
C137 H13N 0.9600 .
C137 H13O 0.9600 .
C139 C140 1.53(2) .
C139 H13P 0.9600 .
C139 H13Q 0.9600 .
C139 H13R 0.9600 .
C141 C142 1.55(2) .
C141 H14C 0.9600 .
C141 H14D 0.9600 .
C141 H14E 0.9600 .
C143 C144 1.46(2) .
C143 H14F 0.9600 .
C143 H14G 0.9600 .
C143 H14H 0.9600 .
C145 C146 1.48(2) .
C145 H14I 0.9600 .
C145 H14J 0.9600 .
C145 H14K 0.9600 .
C147 C148 1.54(2) .
C147 H14L 0.9600 .
C147 H14M 0.9600 .
C147 H14N 0.9600 .
C149 C150 1.57(2) .
C149 H14O 0.9600 .
C149 H14P 0.9600 .
C149 H14Q 0.9600 .
C151 C152 1.48(2) .
C151 H15B 0.9600 .
C151 H15C 0.9600 .
C151 H15D 0.9600 .
C153 C154 1.53(2) .
C153 H15E 0.9600 .
C153 H15F 0.9600 .
C153 H15G 0.9600 .
C155 C156 1.55(2) .
C155 H15H 0.9600 .
C155 H15I 0.9600 .
C155 H15J 0.9600 .
C157 C158 1.54(2) .
C159 C160 1.56(2) .
C159 H15N 0.9600 .
C159 H15O 0.9600 .
C159 H15P 0.9600 .
C161 C162 1.55(2) .
C161 H16A 0.9600 .
C161 H16B 0.9600 .
C161 H16C 0.9600 .
C163 C164 1.50(2) .
C163 H16D 0.9600 .
C163 H16E 0.9600 .
C163 H16F 0.9600 .
C165 C166 1.58(2) .
C165 H16G 0.9600 .
C165 H16H 0.9600 .
C165 H16I 0.9600 .
C167 C168 1.59(3) .
C167 H16J 0.9600 .
C167 H16K 0.9600 .
C167 H16L 0.9600 .
C169 C170 1.50(2) .
C169 H16M 0.9600 .
C169 H16N 0.9600 .
C169 H16O 0.9600 .
C171 C172 1.56(2) .
C171 H17B 0.9600 .
C171 H17C 0.9600 .
C171 H17D 0.9600 .
C173 C174 1.52(2) .
C173 H17E 0.9600 .
C173 H17F 0.9600 .
C173 H17G 0.9600 .
C175 C176 1.54(2) .
C175 H17H 0.9600 .
C175 H17I 0.9600 .
C175 H17J 0.9600 .
C177 C178 1.53(2) .
C177 H17K 0.9600 .
C177 H17L 0.9600 .
C177 H17M 0.9600 .
C178 O51 1.277(14) 14
C179 C180 1.51(2) .
C179 H17O 0.9600 .
C179 H17P 0.9600 .
C179 H17Q 0.9600 .
O73 C183 1.525(10) .
O73 H73 0.8200 .
O74 C181 1.523(10) .
O74 H74 0.8200 .
O75 C185 1.533(10) .
O75 H75 0.8200 .
O76 C187 1.533(10) .
O76 H76 0.8200 .
O77 C189 1.559(10) .
O77 H77 0.8200 .
O78 C182 1.48(3) .
O78 H78 0.8200 .
O79 C186 1.47(3) .
O79 H79 0.8200 .
O80 C184 1.49(3) .
O80 H80 0.8200 .
O81 C190 1.536(10) .
O81 H81 0.8200 .
O83 C195 1.548(10) .
O83 H83 0.8200 .
O84 C192 1.544(11) .
O84 H84 0.8200 .
O85 C193 1.47(6) .
O85 H85 0.8200 .
O86 C191 1.539(10) .
O86 H86 0.8200 .
O90 C194 1.551(10) .
O90 H90 0.8200 .
O92 C198 1.548(11) .
O92 H92 0.8200 .
O94 C197 1.541(10) .
O94 H94 0.8200 .
O96 C199 1.548(11) .
O96 H96 0.8200 .
O97 C204 1.548(14) .
O97 H97 0.8200 .
O98 C196 1.49(8) .
O98 H98 0.8200 .
O100 C200 1.548(10) .
O100 H100 0.8200 .
O102 C202 1.548(13) .
O102 H102 0.8200 .
C181 H18B 0.9600 .
C181 H18C 0.9600 .
C181 H18D 0.9600 .
C182 H18E 0.9600 .
C182 H18F 0.9600 .
C182 H18G 0.9600 .
C183 H18H 0.9600 .
C183 H18I 0.9600 .
C183 H18J 0.9600 .
C184 H18K 0.9600 .
C184 H18L 0.9600 .
C184 H18M 0.9600 .
C185 H18N 0.9600 .
C185 H18O 0.9600 .
C185 H18P 0.9600 .
C186 H18Q 0.9600 .
C186 H18R 0.9600 .
C186 H18S 0.9600 .
C187 H18T 0.9600 .
C187 H18U 0.9600 .
C187 H18V 0.9600 .
C189 H18W 0.9600 .
C189 H18X 0.9600 .
C189 H18Y 0.9600 .
C190 H19B 0.9600 .
C190 H19C 0.9600 .
C190 H19D 0.9600 .
C191 H19E 0.9600 .
C191 H19F 0.9600 .
C191 H19G 0.9600 .
C192 H19H 0.9600 .
C192 H19I 0.9600 .
C192 H19J 0.9600 .
C193 H19K 0.9600 .
C193 H19L 0.9600 .
C193 H19M 0.9600 .
C194 H19N 0.9600 .
C194 H19O 0.9600 .
C194 H19P 0.9600 .
C195 H19Q 0.9600 .
C195 H19R 0.9600 .
C195 H19S 0.9600 .
C196 H19T 0.9600 .
C196 H19U 0.9600 .
C196 H19V 0.9600 .
C197 H19W 0.9600 .
C197 H19X 0.9600 .
C197 H19Y 0.9600 .
C198 H19Z 0.9600 .
C198 H999 0.9600 .
C198 H998 0.9600 .
C199 H997 0.9600 .
C199 H996 0.9600 .
C199 H995 0.9600 .
C200 H20A 0.9600 .
C200 H20B 0.9600 .
C200 H20C 0.9600 .
C202 H20G 0.9600 .
C202 H20H 0.9600 .
C202 H20I 0.9600 .
C204 H20J 0.9600 .
C204 H20K 0.9600 .
C204 H20L 0.9600 .
